data_4003321
loop_
_publ_author_name
'Jin, Shan'
'Wang, Shuxin'
'Xiong, Ling'
'Zhou, Meng'
'Chen, Shuang'
'Du, Wenjun'
'Xia, Andong'
'Pei, Yong'
'Zhu, Manzhou'

_publ_section_title
;
 Two Electron Reduction: From Quantum Dots to Metal Nanoclusters
;
_journal_issue 21
_journal_name_full 'Chemistry of Materials'
_journal_page_first 7905
_journal_paper_doi 10.1021/acs.chemmater.6b03472
_journal_volume 28
_journal_year 2016
_chemical_formula_moiety 'C128 H288 Ag62 S45, 2(C24 H20 B)'
_chemical_formula_sum 'C176 H328 Ag62 B2 S45'
_chemical_formula_weight 10596.62
_space_group_crystal_system triclinic
_space_group_IT_number 2
_space_group_name_Hall '-P 1'
_space_group_name_H-M_alt 'P -1'
_atom_sites_solution_hydrogens mixed
_audit_creation_method SHELXL-2013
_cell_angle_alpha 88.0000(10)
_cell_angle_beta 64.9540(10)
_cell_angle_gamma 60.9190(12)
_cell_formula_units_Z 1
_cell_length_a 21.5488(17)
_cell_length_b 21.6774(17)
_cell_length_c 22.0348(18)
_cell_measurement_reflns_used 9986
_cell_measurement_temperature 170(2)
_cell_measurement_theta_max 21.536
_cell_measurement_theta_min 2.197
_cell_volume 7957.5(11)
_computing_structure_refinement 'SHELXL-2013 (Sheldrick, 2013)'
_diffrn_ambient_temperature 170(2)
_diffrn_measured_fraction_theta_full 0.997
_diffrn_measured_fraction_theta_max 0.992
_diffrn_measurement_device_type 'Bruker Smart Apex CCD'
_diffrn_measurement_method 'phi and omega scans'
_diffrn_radiation_type MoK\a
_diffrn_radiation_wavelength 0.71073
_diffrn_reflns_av_R_equivalents 0.0200
_diffrn_reflns_av_unetI/netI 0.0938
_diffrn_reflns_Laue_measured_fraction_full 0.997
_diffrn_reflns_Laue_measured_fraction_max 0.992
_diffrn_reflns_limit_h_max 26
_diffrn_reflns_limit_h_min -26
_diffrn_reflns_limit_k_max 25
_diffrn_reflns_limit_k_min -26
_diffrn_reflns_limit_l_max 27
_diffrn_reflns_limit_l_min -27
_diffrn_reflns_number 50187
_diffrn_reflns_point_group_measured_fraction_full 0.997
_diffrn_reflns_point_group_measured_fraction_max 0.992
_diffrn_reflns_theta_full 25.242
_diffrn_reflns_theta_max 25.999
_diffrn_reflns_theta_min 1.045
_exptl_absorpt_coefficient_mu 4.038
_exptl_absorpt_correction_T_max 0.50
_exptl_absorpt_correction_T_min 0.42
_exptl_absorpt_correction_type multi-scan
_exptl_absorpt_process_details 'SADABS; Bruker, 2008'
_exptl_crystal_colour red
_exptl_crystal_density_diffrn 2.211
_exptl_crystal_description block
_exptl_crystal_F_000 5028
_exptl_crystal_size_max 0.260
_exptl_crystal_size_mid 0.220
_exptl_crystal_size_min 0.200
_refine_diff_density_max 1.325
_refine_diff_density_min -1.114
_refine_diff_density_rms 0.241
_refine_ls_extinction_method none
_refine_ls_goodness_of_fit_ref 1.039
_refine_ls_hydrogen_treatment constr
_refine_ls_matrix_type full
_refine_ls_number_parameters 1333
_refine_ls_number_reflns 31013
_refine_ls_number_restraints 0
_refine_ls_restrained_S_all 1.039
_refine_ls_R_factor_all 0.0512
_refine_ls_R_factor_gt 0.0488
_refine_ls_shift/su_max 0.001
_refine_ls_shift/su_mean 0.000
_refine_ls_structure_factor_coef Fsqd
_refine_ls_weighting_details
;
 w=1/[\s^2^(Fo^2^)+(0.0500P)^2^+1.5500P]
 where P=(Fo^2^+2Fc^2^)/3
;
_refine_ls_weighting_scheme calc
_refine_ls_wR_factor_gt 0.1136
_refine_ls_wR_factor_ref 0.1146
_reflns_Friedel_coverage 0.000
_reflns_number_gt 20644
_reflns_number_total 31013
_reflns_threshold_expression 'I > 2\s(I)'
_cod_data_source_file cm6b03472_si_002.cif
_cod_data_source_block 20140620c
_cod_database_code 4003321
_shelx_space_group_comment
;
The symmetry employed for this shelxl refinement is uniquely defined
by the following loop, which should always be used as a source of
symmetry information in preference to the above space-group names.
They are only intended as comments.
;
_shelx_estimated_absorpt_t_min 0.420
_shelx_estimated_absorpt_t_max 0.499
_shelxl_version_number 2013-2

loop_
_space_group_symop_operation_xyz
'x, y, z'
'-x, -y, -z'

loop_
_atom_site_label
_atom_site_type_symbol
_atom_site_fract_x
_atom_site_fract_y
_atom_site_fract_z
_atom_site_U_iso_or_equiv
_atom_site_adp_type
_atom_site_occupancy
_atom_site_site_symmetry_order
_atom_site_calc_flag
_atom_site_refinement_flags_posn
_atom_site_refinement_flags_adp
_atom_site_refinement_flags_occupancy
Ag1 Ag 0.09925(3) 0.37113(3) 0.45694(2) 0.06793(12) Uani 1 1 d . . .
Ag2 Ag 0.01970(3) 0.38818(3) 0.36876(2) 0.06810(12) Uani 1 1 d . . .
Ag3 Ag 0.02801(3) 0.52072(3) 0.38693(2) 0.06859(13) Uani 1 1 d . . .
Ag4 Ag 0.10726(3) 0.51601(3) 0.49075(2) 0.06875(13) Uani 1 1 d . . .
Ag5 Ag 0.20040(3) 0.41760(3) 0.35466(2) 0.06832(13) Uani 1 1 d . . .
Ag6 Ag 0.14706(3) 0.38677(3) 0.55635(2) 0.06894(13) Uani 1 1 d . . .
Ag7 Ag 0.39281(4) 0.34469(3) 0.32097(2) 0.06939(13) Uani 1 1 d . . .
Ag8 Ag 0.35232(3) 0.31190(3) 0.50586(2) 0.06684(12) Uani 1 1 d . . .
Ag9 Ag 0.28830(3) 0.28246(3) 0.41563(2) 0.06945(13) Uani 1 1 d . . .
Ag10 Ag 0.22756(3) 0.22586(3) 0.59347(2) 0.06817(13) Uani 1 1 d . . .
Ag11 Ag 0.23098(3) 0.13861(3) 0.47112(2) 0.07007(13) Uani 1 1 d . . .
Ag12 Ag 0.32151(4) 0.18011(3) 0.27773(2) 0.07296(14) Uani 1 1 d . . .
Ag13 Ag 0.14757(4) 0.23533(3) 0.37603(2) 0.07071(13) Uani 1 1 d . . .
Ag14 Ag -0.01161(3) 0.20843(3) 0.48455(2) 0.06647(12) Uani 1 1 d . . .
Ag15 Ag -0.03517(3) 0.26900(3) 0.35181(2) 0.06842(13) Uani 1 1 d . . .
Ag16 Ag -0.20887(3) 0.33092(3) 0.52166(2) 0.06662(12) Uani 1 1 d . . .
Ag17 Ag -0.16681(3) 0.43166(3) 0.43569(2) 0.06914(13) Uani 1 1 d . . .
Ag18 Ag -0.35582(3) 0.55320(3) 0.55171(2) 0.06839(12) Uani 1 1 d . . .
Ag19 Ag -0.03165(3) 0.40488(3) 0.24084(2) 0.06680(12) Uani 1 1 d . . .
Ag20 Ag -0.04778(3) 0.57596(3) 0.21826(2) 0.06693(12) Uani 1 1 d . . .
Ag21 Ag 0.07630(3) 0.45789(3) 0.24807(2) 0.06785(12) Uani 1 1 d . . .
Ag22 Ag 0.16797(3) 0.25101(3) 0.22608(2) 0.06869(13) Uani 1 1 d . . .
Ag23 Ag -0.04371(3) 0.67242(3) 0.33622(2) 0.06972(13) Uani 1 1 d . . .
Ag24 Ag 0.16321(3) 0.55795(3) 0.18576(2) 0.06579(12) Uani 1 1 d . . .
Ag25 Ag 0.03581(3) 0.63972(3) 0.43391(2) 0.06903(13) Uani 1 1 d . . .
Ag26 Ag 0.15113(3) 0.66934(3) 0.29474(2) 0.06730(12) Uani 1 1 d . . .
Ag27 Ag 0.22881(3) 0.54634(3) 0.36296(2) 0.06917(13) Uani 1 1 d . . .
Ag28 Ag 0.31414(4) 0.47165(3) 0.20655(2) 0.07161(13) Uani 1 1 d . . .
Ag29 Ag -0.07263(3) 0.81720(3) 0.39611(2) 0.06681(12) Uani 1 1 d . . .
Ag30 Ag 0.29461(3) 0.32034(3) 0.19594(2) 0.06931(13) Uani 1 1 d . . .
Ag31 Ag -0.20919(4) 0.57133(3) 0.33491(2) 0.06842(13) Uani 1 1 d . . .
B1 B 0.4881(5) 0.7805(5) 0.1964(3) 0.0671(18) Uani 1 1 d . . .
C1 C 0.5593(4) 0.8038(4) 0.1654(3) 0.0665(16) Uani 1 1 d . . .
C2 C 0.6406(4) 0.7516(3) 0.1402(2) 0.0560(13) Uani 1 1 d . . .
H2 H 0.6569 0.7031 0.1394 0.067 Uiso 1 1 calc R U .
C3 C 0.6971(5) 0.7725(5) 0.1163(4) 0.0726(19) Uani 1 1 d . . .
H3 H 0.7512 0.7380 0.0997 0.087 Uiso 1 1 calc R U .
C4 C 0.6722(6) 0.8455(6) 0.1174(4) 0.090(3) Uani 1 1 d . . .
H4 H 0.7096 0.8597 0.1021 0.109 Uiso 1 1 calc R U .
C5 C 0.5911(4) 0.8967(4) 0.1417(2) 0.0725(19) Uani 1 1 d . . .
H5 H 0.5744 0.9451 0.1418 0.087 Uiso 1 1 calc R U .
C6 C 0.5349(4) 0.8756(4) 0.1658(2) 0.0622(16) Uani 1 1 d . . .
H6 H 0.4807 0.9099 0.1821 0.075 Uiso 1 1 calc R U .
C7 C 0.5296(3) 0.6924(4) 0.1681(2) 0.0549(14) Uani 1 1 d . . .
C8 C 0.5766(4) 0.6426(4) 0.1955(3) 0.0682(17) Uani 1 1 d . . .
H8 H 0.5848 0.6588 0.2283 0.082 Uiso 1 1 calc R U .
C9 C 0.6107(5) 0.5696(5) 0.1737(3) 0.085(2) Uani 1 1 d . . .
H9 H 0.6413 0.5369 0.1924 0.101 Uiso 1 1 calc R U .
C10 C 0.6000(5) 0.5442(4) 0.1243(2) 0.078(2) Uani 1 1 d . . .
H10 H 0.6239 0.4948 0.1097 0.094 Uiso 1 1 calc R U .
C11 C 0.5533(5) 0.5931(5) 0.0966(2) 0.080(2) Uani 1 1 d . . .
H11 H 0.5448 0.5766 0.0642 0.096 Uiso 1 1 calc R U .
C12 C 0.5190(4) 0.6680(4) 0.1183(2) 0.072(2) Uani 1 1 d . . .
H12 H 0.4893 0.7009 0.0990 0.087 Uiso 1 1 calc R U .
C13 C 0.4465(4) 0.8353(4) 0.1012(3) 0.0671(18) Uani 1 1 d . . .
H13 H 0.4997 0.8216 0.0734 0.081 Uiso 1 1 d R U .
C14 C 0.4227(5) 0.8242(4) 0.1678(3) 0.0641(15) Uani 1 1 d . . .
C15 C 0.3409(5) 0.8461(4) 0.2095(3) 0.076(2) Uani 1 1 d . . .
H15 H 0.3236 0.8391 0.2542 0.091 Uiso 1 1 calc R U .
C16 C 0.2875(5) 0.8775(5) 0.1838(3) 0.077(2) Uani 1 1 d . . .
H16 H 0.2341 0.8915 0.2112 0.093 Uiso 1 1 calc R U .
C17 C 0.3118(5) 0.8889(4) 0.1171(4) 0.0745(19) Uani 1 1 d . . .
H17 H 0.2747 0.9109 0.1005 0.089 Uiso 1 1 calc R U .
C18 C 0.3910(5) 0.8676(5) 0.0759(3) 0.079(2) Uani 1 1 d . . .
H18 H 0.4075 0.8746 0.0312 0.095 Uiso 1 1 calc R U .
C19 C 0.4440(5) 0.8019(4) 0.2814(3) 0.0689(18) Uani 1 1 d . . .
C20 C 0.4388(5) 0.8582(4) 0.3165(3) 0.0668(16) Uani 1 1 d . . .
H20 H 0.4609 0.8844 0.2921 0.080 Uiso 1 1 calc R U .
C21 C 0.4008(5) 0.8749(4) 0.3873(3) 0.0740(19) Uani 1 1 d . . .
H21 H 0.3972 0.9126 0.4105 0.089 Uiso 1 1 calc R U .
C22 C 0.3680(4) 0.8357(4) 0.4242(2) 0.0712(18) Uani 1 1 d . . .
H22 H 0.3424 0.8471 0.4719 0.085 Uiso 1 1 calc R U .
C23 C 0.3736(5) 0.7793(4) 0.3897(3) 0.081(2) Uani 1 1 d . . .
H23 H 0.3521 0.7528 0.4144 0.097 Uiso 1 1 calc R U .
C24 C 0.4112(5) 0.7623(4) 0.3184(3) 0.0725(18) Uani 1 1 d . . .
H24 H 0.4145 0.7248 0.2954 0.087 Uiso 1 1 calc R U .
C25 C 0.3958(4) 0.5633(3) 0.3262(3) 0.0573(14) Uani 1 1 d . . .
C26 C 0.4355(4) 0.5777(4) 0.3599(3) 0.0676(17) Uani 1 1 d . . .
H26A H 0.4645 0.5989 0.3314 0.101 Uiso 1 1 calc R U .
H26B H 0.4720 0.5332 0.3665 0.101 Uiso 1 1 calc R U .
H26C H 0.3957 0.6105 0.4035 0.101 Uiso 1 1 calc R U .
C27 C 0.4416(6) 0.4975(4) 0.2714(3) 0.078(2) Uani 1 1 d . . .
H27A H 0.4524 0.5107 0.2276 0.117 Uiso 1 1 calc R U .
H27B H 0.4107 0.4750 0.2795 0.117 Uiso 1 1 calc R U .
H27C H 0.4913 0.4642 0.2716 0.117 Uiso 1 1 calc R U .
C28 C 0.3574(4) 0.6284(4) 0.2988(3) 0.0670(16) Uani 1 1 d . . .
H28A H 0.3238 0.6711 0.3347 0.100 Uiso 1 1 calc R U .
H28B H 0.3254 0.6227 0.2821 0.100 Uiso 1 1 calc R U .
H28C H 0.3984 0.6330 0.2619 0.100 Uiso 1 1 calc R U .
C29 C 0.3154(4) 0.6122(5) 0.1163(3) 0.0722(19) Uani 1 1 d . . .
C30 C 0.2998(5) 0.6847(4) 0.1401(4) 0.076(2) Uani 1 1 d . . .
H30A H 0.3081 0.7083 0.1023 0.115 Uiso 1 1 calc R U .
H30B H 0.3358 0.6784 0.1578 0.115 Uiso 1 1 calc R U .
H30C H 0.2454 0.7138 0.1756 0.115 Uiso 1 1 calc R U .
C31 C 0.4058(4) 0.5448(5) 0.0785(4) 0.079(2) Uani 1 1 d . . .
H31B H 0.4328 0.5500 0.0329 0.119 Uiso 1 1 calc R U .
H31C H 0.4054 0.5009 0.0762 0.119 Uiso 1 1 calc R U .
H31A H 0.4334 0.5431 0.1038 0.119 Uiso 1 1 calc R U .
C32 C 0.2887(4) 0.6135(5) 0.0623(3) 0.0704(18) Uani 1 1 d . . .
H32A H 0.2379 0.6164 0.0833 0.106 Uiso 1 1 calc R U .
H32B H 0.3278 0.5701 0.0272 0.106 Uiso 1 1 calc R U .
H32C H 0.2835 0.6547 0.0424 0.106 Uiso 1 1 calc R U .
C33 C 0.4881(5) 0.3065(4) 0.1463(3) 0.0714(18) Uani 1 1 d . . .
C34 C 0.5421(5) 0.3360(5) 0.1413(4) 0.0755(18) Uani 1 1 d . . .
H34A H 0.5465 0.3355 0.1829 0.113 Uiso 1 1 calc R U .
H34B H 0.5189 0.3846 0.1346 0.113 Uiso 1 1 calc R U .
H34C H 0.5944 0.3062 0.1032 0.113 Uiso 1 1 calc R U .
C35 C 0.4857(7) 0.2999(6) 0.0815(4) 0.099(3) Uani 1 1 d . . .
H35A H 0.5394 0.2706 0.0450 0.148 Uiso 1 1 calc R U .
H35B H 0.4607 0.3471 0.0721 0.148 Uiso 1 1 calc R U .
H35C H 0.4554 0.2778 0.0849 0.148 Uiso 1 1 calc R U .
C36 C 0.5376(5) 0.2281(5) 0.1456(4) 0.0771(19) Uani 1 1 d . . .
H36A H 0.5099 0.2041 0.1460 0.116 Uiso 1 1 calc R U .
H36B H 0.5459 0.2239 0.1854 0.116 Uiso 1 1 calc R U .
H36C H 0.5885 0.2062 0.1050 0.116 Uiso 1 1 calc R U .
C37 C 0.0824(6) 0.8488(5) 0.3472(4) 0.079(2) Uani 1 1 d . . .
C38 C 0.0217(5) 0.9201(4) 0.4093(3) 0.079(2) Uani 1 1 d . . .
H38D H -0.0125 0.9590 0.3952 0.119 Uiso 1 1 calc R U .
H38E H 0.0522 0.9340 0.4206 0.119 Uiso 1 1 calc R U .
H38F H -0.0105 0.9095 0.4488 0.119 Uiso 1 1 calc R U .
C39 C 0.1633(5) 0.8279(4) 0.3411(3) 0.0720(18) Uani 1 1 d . . .
H39A H 0.2052 0.7927 0.2993 0.108 Uiso 1 1 calc R U .
H39B H 0.1683 0.8077 0.3795 0.108 Uiso 1 1 calc R U .
H39C H 0.1676 0.8700 0.3408 0.108 Uiso 1 1 calc R U .
C40 C 0.0774(6) 0.8507(6) 0.2807(4) 0.086(3) Uani 1 1 d . . .
H40A H 0.1125 0.8652 0.2495 0.129 Uiso 1 1 calc R U .
H40B H 0.0233 0.8845 0.2896 0.129 Uiso 1 1 calc R U .
H40C H 0.0933 0.8034 0.2609 0.129 Uiso 1 1 calc R U .
C41 C -0.0125(5) 0.7175(5) 0.1707(4) 0.0753(19) Uani 1 1 d . . .
C42 C 0.0190(7) 0.7604(5) 0.1880(5) 0.093(3) Uani 1 1 d . . .
H42A H -0.0238 0.8098 0.2083 0.139 Uiso 1 1 calc R U .
H42B H 0.0613 0.7584 0.1468 0.139 Uiso 1 1 calc R U .
H42C H 0.0391 0.7400 0.2197 0.139 Uiso 1 1 calc R U .
C43 C 0.0348(5) 0.6817(5) 0.0970(3) 0.0726(18) Uani 1 1 d . . .
H43A H 0.0203 0.6484 0.0890 0.109 Uiso 1 1 calc R U .
H43B H 0.0910 0.6559 0.0843 0.109 Uiso 1 1 calc R U .
H43C H 0.0237 0.7175 0.0700 0.109 Uiso 1 1 calc R U .
C44 C -0.1035(5) 0.7567(5) 0.1930(4) 0.091(3) Uani 1 1 d . . .
H44A H -0.1140 0.7809 0.1581 0.136 Uiso 1 1 calc R U .
H44B H -0.1330 0.7915 0.2352 0.136 Uiso 1 1 calc R U .
H44C H -0.1199 0.7219 0.1994 0.136 Uiso 1 1 calc R U .
C45 C 0.2193(5) 0.3998(4) 0.0742(3) 0.075(2) Uani 1 1 d . . .
C46 C 0.3087(6) 0.3523(5) 0.0248(3) 0.084(2) Uani 1 1 d . . .
H46A H 0.3356 0.3205 0.0483 0.126 Uiso 1 1 calc R U .
H46B H 0.3308 0.3824 0.0080 0.126 Uiso 1 1 calc R U .
H46C H 0.3160 0.3243 -0.0131 0.126 Uiso 1 1 calc R U .
C47 C 0.1885(5) 0.4583(4) 0.0404(3) 0.0736(19) Uani 1 1 d . . .
H47A H 0.1958 0.4962 0.0509 0.110 Uiso 1 1 calc R U .
H47B H 0.1324 0.4771 0.0563 0.110 Uiso 1 1 calc R U .
H47C H 0.2170 0.4401 -0.0084 0.110 Uiso 1 1 calc R U .
C48 C 0.1868(4) 0.3530(4) 0.0748(3) 0.0715(18) Uani 1 1 d . . .
H48A H 0.1729 0.3577 0.0381 0.107 Uiso 1 1 calc R U .
H48B H 0.1398 0.3674 0.1178 0.107 Uiso 1 1 calc R U .
H48C H 0.2266 0.3035 0.0687 0.107 Uiso 1 1 calc R U .
C49 C -0.1281(5) 0.5135(4) 0.1338(3) 0.0676(17) Uani 1 1 d . . .
C50 C -0.0512(5) 0.4506(4) 0.0763(3) 0.080(2) Uani 1 1 d . . .
H50A H -0.0649 0.4243 0.0554 0.120 Uiso 1 1 calc R U .
H50B H -0.0176 0.4189 0.0952 0.120 Uiso 1 1 calc R U .
H50C H -0.0231 0.4692 0.0425 0.120 Uiso 1 1 calc R U .
C51 C -0.1375(6) 0.5823(5) 0.1076(4) 0.091(3) Uani 1 1 d . . .
H51A H -0.1270 0.5754 0.0607 0.137 Uiso 1 1 calc R U .
H51B H -0.1003 0.5926 0.1107 0.137 Uiso 1 1 calc R U .
H51C H -0.1913 0.6219 0.1351 0.137 Uiso 1 1 calc R U .
C52 C -0.2016(4) 0.5097(4) 0.1491(3) 0.0656(15) Uani 1 1 d . . .
H52A H -0.2463 0.5447 0.1902 0.098 Uiso 1 1 calc R U .
H52B H -0.1912 0.4622 0.1554 0.098 Uiso 1 1 calc R U .
H52C H -0.2140 0.5199 0.1116 0.098 Uiso 1 1 calc R U .
C53 C 0.0507(5) 0.2207(4) 0.1695(3) 0.0689(17) Uani 1 1 d . . .
C54 C 0.0904(6) 0.2410(6) 0.1023(3) 0.090(3) Uani 1 1 d . . .
H54A H 0.1346 0.1978 0.0684 0.135 Uiso 1 1 calc R U .
H54B H 0.1096 0.2700 0.1105 0.135 Uiso 1 1 calc R U .
H54C H 0.0518 0.2679 0.0862 0.135 Uiso 1 1 calc R U .
C55 C 0.0939(6) 0.1406(5) 0.1753(4) 0.091(3) Uani 1 1 d . . .
H55A H 0.0825 0.1386 0.2222 0.136 Uiso 1 1 calc R U .
H55B H 0.1507 0.1186 0.1470 0.136 Uiso 1 1 calc R U .
H55C H 0.0751 0.1152 0.1603 0.136 Uiso 1 1 calc R U .
C56 C -0.0331(5) 0.2441(4) 0.1834(3) 0.0706(19) Uani 1 1 d . . .
H56A H -0.0693 0.2931 0.2091 0.106 Uiso 1 1 calc R U .
H56B H -0.0491 0.2132 0.2093 0.106 Uiso 1 1 calc R U .
H56C H -0.0344 0.2407 0.1407 0.106 Uiso 1 1 calc R U .
C57 C 0.3820(5) 0.1134(4) 0.1038(3) 0.0706(18) Uani 1 1 d . . .
C58 C 0.4670(5) 0.0982(5) 0.0833(4) 0.0757(19) Uani 1 1 d . . .
H58A H 0.4722 0.1024 0.1239 0.114 Uiso 1 1 calc R U .
H58B H 0.4753 0.1326 0.0576 0.114 Uiso 1 1 calc R U .
H58C H 0.5062 0.0502 0.0556 0.114 Uiso 1 1 calc R U .
C59 C 0.3677(5) 0.1320(5) 0.0417(3) 0.086(3) Uani 1 1 d . . .
H59A H 0.3903 0.0882 0.0106 0.128 Uiso 1 1 calc R U .
H59B H 0.3928 0.1584 0.0190 0.128 Uiso 1 1 calc R U .
H59C H 0.3111 0.1611 0.0565 0.128 Uiso 1 1 calc R U .
C60 C 0.3648(8) 0.0548(7) 0.1263(4) 0.102(3) Uani 1 1 d . . .
H60A H 0.4077 0.0096 0.0947 0.153 Uiso 1 1 calc R U .
H60B H 0.3153 0.0662 0.1273 0.153 Uiso 1 1 calc R U .
H60C H 0.3604 0.0511 0.1713 0.153 Uiso 1 1 calc R U .
C61 C -0.3073(4) 0.4658(4) 0.3843(3) 0.0695(17) Uani 1 1 d . . .
C62 C -0.2361(4) 0.3978(4) 0.3268(3) 0.0662(16) Uani 1 1 d . . .
H62A H -0.2101 0.3599 0.3468 0.099 Uiso 1 1 calc R U .
H62B H -0.1984 0.4096 0.2952 0.099 Uiso 1 1 calc R U .
H62C H -0.2558 0.3820 0.3028 0.099 Uiso 1 1 calc R U .
C63 C -0.3609(5) 0.5101(4) 0.3522(5) 0.083(2) Uani 1 1 d . . .
H63A H -0.3349 0.4879 0.3045 0.125 Uiso 1 1 calc R U .
H63B H -0.3705 0.5582 0.3564 0.125 Uiso 1 1 calc R U .
H63C H -0.4110 0.5119 0.3754 0.125 Uiso 1 1 calc R U .
C64 C -0.3471(7) 0.4332(7) 0.4357(5) 0.101(3) Uani 1 1 d . . .
H64A H -0.3595 0.4060 0.4142 0.152 Uiso 1 1 calc R U .
H64B H -0.3957 0.4708 0.4727 0.152 Uiso 1 1 calc R U .
H64C H -0.3117 0.4017 0.4532 0.152 Uiso 1 1 calc R U .
C65 C -0.5476(5) 0.7208(4) 0.6090(4) 0.0699(18) Uani 1 1 d . . .
C66 C -0.5455(5) 0.7047(5) 0.5412(3) 0.0705(18) Uani 1 1 d . . .
H66A H -0.5218 0.7273 0.5088 0.106 Uiso 1 1 calc R U .
H66B H -0.5992 0.7233 0.5484 0.106 Uiso 1 1 calc R U .
H66C H -0.5144 0.6534 0.5236 0.106 Uiso 1 1 calc R U .
C67 C -0.5998(5) 0.8045(4) 0.6226(3) 0.0705(17) Uani 1 1 d . . .
H67A H -0.6048 0.8257 0.6631 0.106 Uiso 1 1 calc R U .
H67B H -0.6521 0.8182 0.6288 0.106 Uiso 1 1 calc R U .
H67C H -0.5749 0.8212 0.5841 0.106 Uiso 1 1 calc R U .
C68 C -0.5885(5) 0.6814(5) 0.6528(4) 0.0727(18) Uani 1 1 d . . .
H68A H -0.5483 0.6330 0.6490 0.109 Uiso 1 1 calc R U .
H68B H -0.6228 0.6800 0.6365 0.109 Uiso 1 1 calc R U .
H68C H -0.6198 0.7068 0.6999 0.109 Uiso 1 1 calc R U .
C69 C -0.1336(5) 0.1596(5) 0.4166(3) 0.0728(19) Uani 1 1 d . . .
C70 C -0.0624(5) 0.1021(5) 0.3503(3) 0.081(2) Uani 1 1 d . . .
H70A H -0.0254 0.0629 0.3619 0.121 Uiso 1 1 calc R U .
H70B H -0.0354 0.1238 0.3198 0.121 Uiso 1 1 calc R U .
H70C H -0.0822 0.0841 0.3282 0.121 Uiso 1 1 calc R U .
C71 C -0.2161(5) 0.2107(7) 0.4152(4) 0.094(3) Uani 1 1 d . . .
H71A H -0.2366 0.1821 0.4088 0.141 Uiso 1 1 calc R U .
H71B H -0.2076 0.2352 0.3781 0.141 Uiso 1 1 calc R U .
H71C H -0.2541 0.2456 0.4578 0.141 Uiso 1 1 calc R U .
C72 C -0.1446(6) 0.1167(6) 0.4705(4) 0.088(2) Uani 1 1 d . . .
H72A H -0.1672 0.0908 0.4629 0.133 Uiso 1 1 calc R U .
H72B H -0.1801 0.1488 0.5148 0.133 Uiso 1 1 calc R U .
H72C H -0.0936 0.0831 0.4683 0.133 Uiso 1 1 calc R U .
C73 C 0.1861(5) 0.0605(5) 0.3572(3) 0.0697(18) Uani 1 1 d . . .
C74 C 0.2710(5) 0.0334(6) 0.3185(3) 0.082(2) Uani 1 1 d . . .
H74A H 0.2996 -0.0179 0.3020 0.124 Uiso 1 1 calc R U .
H74B H 0.2892 0.0438 0.3474 0.124 Uiso 1 1 calc R U .
H74C H 0.2805 0.0563 0.2802 0.124 Uiso 1 1 calc R U .
C75 C 0.1519(5) 0.0804(4) 0.3093(3) 0.078(2) Uani 1 1 d . . .
H75A H 0.1297 0.0515 0.3084 0.116 Uiso 1 1 calc R U .
H75B H 0.1932 0.0721 0.2641 0.116 Uiso 1 1 calc R U .
H75C H 0.1104 0.1306 0.3240 0.116 Uiso 1 1 calc R U .
C76 C 0.1713(4) 0.0055(4) 0.3933(2) 0.0676(17) Uani 1 1 d . . .
H76A H 0.1278 0.0290 0.4389 0.101 Uiso 1 1 calc R U .
H76B H 0.2188 -0.0302 0.3956 0.101 Uiso 1 1 calc R U .
H76C H 0.1578 -0.0173 0.3685 0.101 Uiso 1 1 calc R U .
C77 C 0.2527(6) 0.0397(5) 0.6115(3) 0.085(3) Uani 1 1 d . . .
C78 C 0.3466(6) -0.0048(6) 0.5539(4) 0.094(3) Uani 1 1 d . . .
H78A H 0.3655 0.0280 0.5411 0.142 Uiso 1 1 calc R U .
H78B H 0.3519 -0.0280 0.5142 0.142 Uiso 1 1 calc R U .
H78C H 0.3777 -0.0406 0.5723 0.142 Uiso 1 1 calc R U .
C79 C 0.2199(5) -0.0014(4) 0.5957(3) 0.084(2) Uani 1 1 d . . .
H79A H 0.2624 -0.0506 0.5737 0.126 Uiso 1 1 calc R U .
H79B H 0.1974 0.0204 0.5657 0.126 Uiso 1 1 calc R U .
H79C H 0.1790 -0.0004 0.6375 0.126 Uiso 1 1 calc R U .
C80 C 0.2572(6) 0.0405(5) 0.6778(4) 0.092(3) Uani 1 1 d . . .
H80A H 0.2065 0.0777 0.7134 0.139 Uiso 1 1 calc R U .
H80B H 0.2982 0.0498 0.6723 0.139 Uiso 1 1 calc R U .
H80C H 0.2696 -0.0056 0.6899 0.139 Uiso 1 1 calc R U .
C81 C 0.4441(5) 0.0967(4) 0.3576(3) 0.0730(19) Uani 1 1 d . . .
C82 C 0.4734(6) 0.0213(5) 0.3150(4) 0.085(2) Uani 1 1 d . . .
H82A H 0.5268 -0.0137 0.3072 0.128 Uiso 1 1 calc R U .
H82B H 0.4731 0.0276 0.2717 0.128 Uiso 1 1 calc R U .
H82C H 0.4379 0.0046 0.3404 0.128 Uiso 1 1 calc R U .
C83 C 0.4538(5) 0.0931(4) 0.4229(3) 0.094(3) Uani 1 1 d . . .
H83A H 0.4937 0.0447 0.4198 0.140 Uiso 1 1 calc R U .
H83B H 0.4036 0.1064 0.4620 0.140 Uiso 1 1 calc R U .
H83C H 0.4702 0.1258 0.4277 0.140 Uiso 1 1 calc R U .
C84 C 0.4938(5) 0.1192(4) 0.2999(3) 0.085(3) Uani 1 1 d . . .
H84A H 0.5344 0.0784 0.2622 0.128 Uiso 1 1 calc R U .
H84B H 0.5186 0.1365 0.3161 0.128 Uiso 1 1 calc R U .
H84C H 0.4596 0.1570 0.2849 0.128 Uiso 1 1 calc R U .
C85 C 0.3547(4) 0.2339(4) 0.6455(3) 0.0667(16) Uani 1 1 d . . .
C86 C 0.3867(5) 0.2777(5) 0.6609(4) 0.082(2) Uani 1 1 d . . .
H86A H 0.3520 0.3055 0.7072 0.124 Uiso 1 1 calc R U .
H86B H 0.3885 0.3096 0.6297 0.124 Uiso 1 1 calc R U .
H86C H 0.4397 0.2453 0.6554 0.124 Uiso 1 1 calc R U .
C87 C 0.4172(5) 0.1691(5) 0.5916(4) 0.0758(18) Uani 1 1 d . . .
H87A H 0.4291 0.1273 0.6115 0.114 Uiso 1 1 calc R U .
H87B H 0.4647 0.1716 0.5681 0.114 Uiso 1 1 calc R U .
H87C H 0.3990 0.1657 0.5596 0.114 Uiso 1 1 calc R U .
C88 C 0.3133(6) 0.2167(5) 0.7129(4) 0.093(3) Uani 1 1 d . . .
H88A H 0.2904 0.1907 0.7062 0.139 Uiso 1 1 calc R U .
H88B H 0.2717 0.2609 0.7464 0.139 Uiso 1 1 calc R U .
H88C H 0.3518 0.1877 0.7286 0.139 Uiso 1 1 calc R U .
S1 S 0.0000 0.5000 0.5000 0.0691(6) Uani 1 2 d S . P
S2 S 0.14546(11) 0.54223(10) 0.32107(7) 0.0652(4) Uani 1 1 d . . .
S3 S -0.11438(12) 0.71169(11) 0.45771(8) 0.0695(4) Uani 1 1 d . . .
S4 S 0.24993(12) 0.40407(10) 0.44686(8) 0.0688(4) Uani 1 1 d . . .
S5 S 0.31375(11) 0.55667(10) 0.39874(8) 0.0664(4) Uani 1 1 d . . .
S6 S 0.17086(11) 0.32508(10) 0.32428(8) 0.0686(4) Uani 1 1 d . . .
S7 S -0.05879(11) 0.50750(10) 0.33845(7) 0.0682(4) Uani 1 1 d . . .
S8 S -0.06572(11) 0.35123(10) 0.46489(8) 0.0684(4) Uani 1 1 d . . .
S9 S 0.13806(12) 0.13929(10) 0.42582(8) 0.0703(4) Uani 1 1 d . . .
S10 S 0.03994(12) 0.27907(11) 0.23880(8) 0.0705(4) Uani 1 1 d . . .
S11 S 0.33732(12) 0.15892(11) 0.37843(8) 0.0709(4) Uani 1 1 d . . .
S12 S -0.27808(11) 0.51192(10) 0.41675(8) 0.0678(4) Uani 1 1 d . . .
S13 S -0.10877(11) 0.22403(10) 0.43793(7) 0.0662(4) Uani 1 1 d . . .
S14 S -0.45055(11) 0.68518(11) 0.59811(8) 0.0692(4) Uani 1 1 d . . .
S15 S 0.31061(12) 0.19429(11) 0.17506(8) 0.0700(4) Uani 1 1 d . . .
S16 S 0.05869(11) 0.77897(10) 0.38214(8) 0.0668(4) Uani 1 1 d . . .
S17 S 0.27878(12) 0.29244(10) 0.61663(8) 0.0681(4) Uani 1 1 d . . .
S18 S -0.10488(11) 0.51292(10) 0.20644(8) 0.0667(4) Uani 1 1 d . . .
S19 S 0.38763(12) 0.34795(11) 0.21372(8) 0.0690(4) Uani 1 1 d . . .
S20 S 0.20212(11) 0.13013(10) 0.59329(8) 0.0666(4) Uani 1 1 d . . .
S21 S 0.26078(11) 0.58948(11) 0.18476(8) 0.0689(4) Uani 1 1 d . . .
S22 S 0.20439(12) 0.42573(11) 0.15745(8) 0.0692(4) Uani 1 1 d . . .
S23 S 0.01664(11) 0.63916(10) 0.21504(7) 0.0663(4) Uani 1 1 d . . .

loop_
_atom_site_aniso_label
_atom_site_aniso_U_11
_atom_site_aniso_U_22
_atom_site_aniso_U_33
_atom_site_aniso_U_23
_atom_site_aniso_U_13
_atom_site_aniso_U_12
Ag1 0.0699(3) 0.0729(3) 0.0729(2) 0.0156(2) -0.0351(2) -0.0437(3)
Ag2 0.0689(3) 0.0699(3) 0.0739(2) 0.0142(2) -0.0337(2) -0.0414(3)
Ag3 0.0688(3) 0.0718(4) 0.0741(2) 0.0148(2) -0.0326(2) -0.0431(3)
Ag4 0.0699(3) 0.0696(3) 0.0756(2) 0.0152(2) -0.0358(2) -0.0407(3)
Ag5 0.0685(3) 0.0694(3) 0.0742(2) 0.0144(2) -0.0331(2) -0.0407(3)
Ag6 0.0709(3) 0.0712(3) 0.0742(2) 0.0155(2) -0.0350(2) -0.0423(3)
Ag7 0.0696(4) 0.0712(4) 0.0759(2) 0.0142(2) -0.0342(2) -0.0421(3)
Ag8 0.0700(3) 0.0664(3) 0.0772(2) 0.0152(2) -0.0368(2) -0.0421(3)
Ag9 0.0683(3) 0.0699(4) 0.0759(2) 0.0144(2) -0.0344(2) -0.0390(3)
Ag10 0.0713(4) 0.0685(3) 0.0772(2) 0.0152(2) -0.0352(2) -0.0443(3)
Ag11 0.0698(4) 0.0733(4) 0.0745(2) 0.0140(2) -0.0336(2) -0.0422(3)
Ag12 0.0680(4) 0.0733(4) 0.0753(2) 0.0141(2) -0.0307(2) -0.0372(3)
Ag13 0.0685(4) 0.0682(4) 0.0744(2) 0.0122(2) -0.0296(2) -0.0377(3)
Ag14 0.0696(3) 0.0705(3) 0.0758(2) 0.0168(2) -0.0387(2) -0.0437(3)
Ag15 0.0693(3) 0.0696(3) 0.0757(2) 0.0159(2) -0.0359(2) -0.0406(3)
Ag16 0.0696(3) 0.0700(3) 0.0754(2) 0.0160(2) -0.0378(2) -0.0432(3)
Ag17 0.0702(3) 0.0703(3) 0.0769(2) 0.0166(2) -0.0369(2) -0.0412(3)
Ag18 0.0687(3) 0.0701(3) 0.0761(2) 0.0155(2) -0.0345(2) -0.0420(3)
Ag19 0.0700(3) 0.0711(3) 0.0759(2) 0.0169(2) -0.0388(2) -0.0439(3)
Ag20 0.0705(3) 0.0711(3) 0.0754(2) 0.0169(2) -0.0386(2) -0.0441(3)
Ag21 0.0682(3) 0.0705(3) 0.0748(2) 0.0142(2) -0.0337(2) -0.0425(3)
Ag22 0.0694(3) 0.0707(3) 0.0738(2) 0.0130(2) -0.0340(2) -0.0411(3)
Ag23 0.0696(3) 0.0682(3) 0.0757(2) 0.0082(2) -0.0371(2) -0.0355(3)
Ag24 0.0683(3) 0.0730(3) 0.0724(2) 0.0178(2) -0.0355(2) -0.0456(3)
Ag25 0.0702(3) 0.0700(3) 0.0758(2) 0.0153(2) -0.0361(2) -0.0407(3)
Ag26 0.0708(3) 0.0708(3) 0.0759(2) 0.0161(2) -0.0385(2) -0.0438(3)
Ag27 0.0703(3) 0.0760(4) 0.0773(2) 0.0189(2) -0.0394(2) -0.0448(3)
Ag28 0.0686(4) 0.0710(4) 0.0770(2) 0.0137(2) -0.0315(2) -0.0394(3)
Ag29 0.0701(3) 0.0711(3) 0.0753(2) 0.0166(2) -0.0380(2) -0.0442(3)
Ag30 0.0690(3) 0.0719(4) 0.0756(2) 0.0139(2) -0.0336(2) -0.0424(3)
Ag31 0.0706(4) 0.0677(3) 0.0778(2) 0.0165(2) -0.0356(2) -0.0425(3)
B1 0.038(4) 0.066(5) 0.066(3) 0.008(3) -0.009(3) -0.018(4)
C1 0.057(4) 0.075(5) 0.066(2) 0.011(3) -0.023(3) -0.038(4)
C2 0.052(4) 0.064(4) 0.0452(18) 0.0145(18) -0.0042(18) -0.041(3)
C3 0.077(5) 0.085(6) 0.099(4) 0.030(4) -0.051(4) -0.064(5)
C4 0.078(7) 0.092(8) 0.104(4) 0.008(4) -0.008(4) -0.074(7)
C5 0.071(5) 0.089(5) 0.044(2) -0.003(2) -0.004(2) -0.050(4)
C6 0.043(3) 0.070(4) 0.0462(19) -0.019(2) -0.0025(18) -0.025(3)
C7 0.032(3) 0.065(4) 0.0451(19) 0.0121(19) 0.0007(17) -0.026(3)
C8 0.042(4) 0.070(5) 0.062(2) 0.000(2) -0.015(2) -0.015(4)
C9 0.056(5) 0.069(6) 0.077(3) 0.002(3) -0.012(3) -0.012(5)
C10 0.063(5) 0.052(5) 0.049(2) -0.012(2) 0.015(2) -0.015(4)
C11 0.068(5) 0.072(6) 0.045(2) -0.006(2) 0.005(2) -0.025(5)
C12 0.055(4) 0.067(4) 0.0397(18) -0.003(2) -0.010(2) -0.003(3)
C13 0.058(4) 0.077(5) 0.059(2) -0.012(3) -0.022(3) -0.034(4)
C14 0.057(5) 0.054(4) 0.078(3) 0.006(3) -0.028(3) -0.030(4)
C15 0.049(5) 0.053(5) 0.073(3) -0.008(3) -0.013(3) -0.003(4)
C16 0.048(5) 0.068(5) 0.068(3) -0.012(3) -0.014(3) -0.006(4)
C17 0.059(5) 0.059(5) 0.082(3) 0.004(3) -0.024(3) -0.022(4)
C18 0.048(5) 0.084(6) 0.077(3) 0.003(3) -0.023(3) -0.020(4)
C19 0.055(5) 0.049(4) 0.066(3) 0.008(2) -0.014(3) -0.015(4)
C20 0.058(5) 0.044(4) 0.069(3) 0.011(2) -0.014(3) -0.020(4)
C21 0.042(4) 0.066(5) 0.064(3) -0.009(2) 0.001(2) -0.014(4)
C22 0.068(4) 0.075(5) 0.047(2) 0.012(2) -0.019(2) -0.027(4)
C23 0.086(6) 0.065(5) 0.056(3) 0.010(2) -0.015(3) -0.031(4)
C24 0.071(5) 0.072(5) 0.059(3) 0.010(3) -0.019(3) -0.037(4)
C25 0.059(4) 0.047(4) 0.067(2) 0.009(2) -0.031(3) -0.027(3)
C26 0.046(3) 0.087(5) 0.057(2) 0.000(2) -0.019(2) -0.029(3)
C27 0.107(7) 0.051(5) 0.077(3) 0.008(3) -0.025(3) -0.057(5)
C28 0.069(4) 0.052(4) 0.059(2) 0.007(2) -0.027(3) -0.018(3)
C29 0.048(4) 0.089(6) 0.084(3) 0.029(3) -0.035(3) -0.035(4)
C30 0.083(5) 0.087(5) 0.091(4) 0.051(4) -0.058(4) -0.054(5)
C31 0.057(4) 0.098(6) 0.080(3) 0.028(4) -0.042(3) -0.031(4)
C32 0.051(4) 0.091(6) 0.087(3) 0.035(3) -0.040(3) -0.043(4)
C33 0.066(5) 0.068(5) 0.076(3) -0.006(3) -0.028(3) -0.035(4)
C34 0.055(5) 0.047(5) 0.104(4) 0.002(3) -0.018(3) -0.028(4)
C35 0.123(9) 0.124(9) 0.071(3) 0.021(4) -0.038(4) -0.086(8)
C36 0.060(5) 0.077(6) 0.100(4) 0.016(3) -0.023(3) -0.051(5)
C37 0.093(7) 0.075(6) 0.109(4) 0.027(4) -0.057(5) -0.062(5)
C38 0.083(6) 0.051(4) 0.086(3) 0.041(3) -0.031(4) -0.031(4)
C39 0.077(5) 0.072(5) 0.083(3) 0.012(3) -0.038(3) -0.048(4)
C40 0.071(6) 0.113(8) 0.097(4) 0.043(5) -0.045(4) -0.060(6)
C41 0.077(6) 0.064(5) 0.084(3) 0.014(3) -0.034(4) -0.039(5)
C42 0.108(9) 0.060(6) 0.109(5) 0.007(4) -0.039(5) -0.052(6)
C43 0.062(4) 0.096(6) 0.074(3) 0.024(3) -0.034(3) -0.049(4)
C44 0.059(5) 0.079(6) 0.089(4) 0.004(4) -0.028(4) -0.010(5)
C45 0.073(5) 0.058(5) 0.074(3) 0.007(3) -0.033(3) -0.022(4)
C46 0.075(6) 0.065(5) 0.071(3) 0.006(3) -0.007(3) -0.031(5)
C47 0.068(5) 0.064(5) 0.067(3) 0.022(3) -0.026(3) -0.024(4)
C48 0.065(4) 0.070(5) 0.065(3) -0.012(2) -0.026(3) -0.027(4)
C49 0.076(5) 0.072(5) 0.077(3) 0.019(3) -0.044(3) -0.046(4)
C50 0.079(5) 0.080(5) 0.059(2) 0.019(3) -0.031(3) -0.027(4)
C51 0.074(6) 0.084(7) 0.077(3) 0.027(3) -0.023(3) -0.026(5)
C52 0.063(4) 0.068(4) 0.078(3) 0.016(3) -0.036(3) -0.041(4)
C53 0.074(5) 0.074(5) 0.079(3) 0.020(3) -0.033(3) -0.055(4)
C54 0.097(7) 0.093(7) 0.069(3) 0.006(3) -0.008(3) -0.067(6)
C55 0.071(7) 0.062(6) 0.091(4) -0.001(3) -0.007(3) -0.026(5)
C56 0.064(5) 0.062(5) 0.077(3) -0.016(3) -0.008(3) -0.045(4)
C57 0.072(5) 0.062(5) 0.070(3) 0.017(3) -0.025(3) -0.037(4)
C58 0.074(5) 0.069(5) 0.084(3) 0.027(3) -0.037(4) -0.037(4)
C59 0.064(5) 0.084(6) 0.073(3) 0.007(3) -0.025(3) -0.018(5)
C60 0.143(10) 0.114(9) 0.091(4) 0.023(4) -0.048(5) -0.100(8)
C61 0.054(5) 0.073(5) 0.077(3) 0.002(3) -0.022(3) -0.036(4)
C62 0.051(4) 0.067(4) 0.080(3) 0.007(3) -0.040(3) -0.021(3)
C63 0.061(5) 0.051(5) 0.128(5) -0.009(4) -0.051(5) -0.015(4)
C64 0.071(8) 0.077(9) 0.135(6) 0.007(5) -0.016(5) -0.050(7)
C65 0.073(5) 0.060(5) 0.092(4) 0.022(3) -0.043(4) -0.042(4)
C66 0.055(4) 0.071(5) 0.080(3) 0.008(3) -0.025(3) -0.033(4)
C67 0.073(5) 0.068(5) 0.059(2) 0.019(2) -0.021(3) -0.038(4)
C68 0.072(5) 0.068(5) 0.092(4) 0.029(3) -0.043(4) -0.042(4)
C69 0.071(5) 0.091(6) 0.071(3) 0.006(3) -0.029(3) -0.055(5)
C70 0.066(5) 0.118(7) 0.074(3) -0.005(3) -0.015(3) -0.072(5)
C71 0.047(5) 0.139(10) 0.109(4) 0.030(5) -0.024(4) -0.068(6)
C72 0.075(7) 0.096(8) 0.088(4) 0.016(4) -0.012(3) -0.062(6)
C73 0.061(5) 0.083(6) 0.071(3) 0.009(3) -0.016(3) -0.053(4)
C74 0.074(5) 0.122(8) 0.059(3) 0.012(3) -0.006(3) -0.077(6)
C75 0.077(5) 0.059(5) 0.062(3) -0.008(2) -0.017(3) -0.023(4)
C76 0.066(4) 0.088(5) 0.055(2) 0.010(2) -0.011(2) -0.059(4)
C77 0.095(7) 0.056(5) 0.056(3) 0.004(2) -0.002(3) -0.033(5)
C78 0.073(6) 0.102(8) 0.082(4) 0.018(4) -0.031(4) -0.032(5)
C79 0.069(6) 0.053(5) 0.063(3) -0.007(2) 0.005(2) -0.015(4)
C80 0.079(6) 0.066(6) 0.082(4) 0.014(3) -0.027(4) -0.011(5)
C81 0.071(5) 0.072(5) 0.064(3) 0.024(3) -0.024(3) -0.035(4)
C82 0.068(6) 0.075(7) 0.098(4) 0.020(4) -0.028(4) -0.037(5)
C83 0.070(5) 0.067(5) 0.059(3) 0.000(3) -0.022(3) 0.016(4)
C84 0.074(6) 0.058(5) 0.057(3) -0.008(2) 0.013(2) -0.025(4)
C85 0.064(4) 0.069(5) 0.073(3) 0.013(3) -0.030(3) -0.040(4)
C86 0.052(5) 0.072(6) 0.109(4) -0.012(4) -0.030(4) -0.027(4)
C87 0.055(5) 0.055(5) 0.098(4) -0.002(3) -0.021(3) -0.027(4)
C88 0.086(7) 0.069(6) 0.087(4) 0.028(4) -0.027(4) -0.027(5)
S1 0.0696(16) 0.0715(16) 0.0743(10) 0.0145(9) -0.0339(10) -0.0417(14)
S2 0.0668(11) 0.0717(11) 0.0719(6) 0.0175(6) -0.0348(7) -0.0443(9)
S3 0.0686(11) 0.0707(12) 0.0755(7) 0.0170(7) -0.0328(7) -0.0411(10)
S4 0.0712(11) 0.0698(11) 0.0763(7) 0.0159(7) -0.0360(8) -0.0426(10)
S5 0.0690(11) 0.0697(11) 0.0756(7) 0.0163(6) -0.0377(7) -0.0431(9)
S6 0.0702(11) 0.0707(11) 0.0733(7) 0.0135(6) -0.0343(7) -0.0415(9)
S7 0.0680(11) 0.0710(11) 0.0721(7) 0.0132(6) -0.0328(7) -0.0403(9)
S8 0.0703(11) 0.0698(11) 0.0758(7) 0.0162(7) -0.0362(7) -0.0419(9)
S9 0.0709(12) 0.0712(12) 0.0777(7) 0.0165(7) -0.0372(8) -0.0408(10)
S10 0.0714(12) 0.0721(12) 0.0783(7) 0.0170(7) -0.0347(8) -0.0443(10)
S11 0.0717(12) 0.0721(12) 0.0776(7) 0.0151(7) -0.0342(8) -0.0438(10)
S12 0.0697(11) 0.0668(11) 0.0775(7) 0.0161(7) -0.0350(7) -0.0421(10)
S13 0.0692(11) 0.0707(11) 0.0743(7) 0.0161(6) -0.0379(7) -0.0433(9)
S14 0.0691(12) 0.0719(12) 0.0759(7) 0.0145(7) -0.0336(8) -0.0430(10)
S15 0.0690(12) 0.0685(12) 0.0748(7) 0.0136(7) -0.0304(7) -0.0398(10)
S16 0.0701(11) 0.0705(11) 0.0749(7) 0.0164(7) -0.0378(7) -0.0435(9)
S17 0.0704(11) 0.0667(11) 0.0774(7) 0.0161(7) -0.0354(8) -0.0419(10)
S18 0.0703(11) 0.0706(11) 0.0755(7) 0.0166(7) -0.0385(7) -0.0440(9)
S19 0.0687(11) 0.0711(12) 0.0756(7) 0.0144(7) -0.0338(7) -0.0419(10)
S20 0.0692(11) 0.0710(11) 0.0744(7) 0.0166(6) -0.0375(7) -0.0431(9)
S21 0.0673(11) 0.0742(12) 0.0767(7) 0.0166(7) -0.0331(7) -0.0450(10)
S22 0.0679(12) 0.0697(12) 0.0747(7) 0.0132(7) -0.0311(7) -0.0406(10)
S23 0.0685(11) 0.0701(11) 0.0752(7) 0.0163(7) -0.0372(7) -0.0431(9)

loop_
_atom_type_symbol
_atom_type_description
_atom_type_scat_dispersion_real
_atom_type_scat_dispersion_imag
_atom_type_scat_source
C C 0.0033 0.0016 'International Tables Vol C Tables 4.2.6.8 and 6.1.1.4'
H H 0.0000 0.0000 'International Tables Vol C Tables 4.2.6.8 and 6.1.1.4'
Ag Ag -0.8971 1.1015 'International Tables Vol C Tables 4.2.6.8 and 6.1.1.4'
B B 0.0013 0.0007 'International Tables Vol C Tables 4.2.6.8 and 6.1.1.4'
S S 0.1246 0.1234 'International Tables Vol C Tables 4.2.6.8 and 6.1.1.4'

loop_
_geom_angle_atom_site_label_1
_geom_angle_atom_site_label_2
_geom_angle_atom_site_label_3
_geom_angle
_geom_angle_site_symmetry_1
_geom_angle_site_symmetry_3
S1 Ag1 S3 119.39(5) . 2_566
S1 Ag1 S6 115.93(4) . .
S3 Ag1 S6 124.22(6) 2_566 .
S1 Ag1 Ag6 85.715(18) . .
S3 Ag1 Ag6 57.10(4) 2_566 .
S6 Ag1 Ag6 135.47(4) . .
S1 Ag1 Ag5 84.75(2) . .
S3 Ag1 Ag5 136.18(5) 2_566 .
S6 Ag1 Ag5 54.58(4) . .
Ag6 Ag1 Ag5 92.69(2) . .
S1 Ag1 Ag13 145.07(2) . .
S3 Ag1 Ag13 79.38(4) 2_566 .
S6 Ag1 Ag13 50.07(4) . .
Ag6 Ag1 Ag13 127.61(2) . .
Ag5 Ag1 Ag13 101.64(2) . .
S1 Ag1 Ag2 81.846(18) . .
S3 Ag1 Ag2 128.66(4) 2_566 .
S6 Ag1 Ag2 53.51(4) . .
Ag6 Ag1 Ag2 167.43(3) . .
Ag5 Ag1 Ag2 87.968(18) . .
Ag13 Ag1 Ag2 64.320(17) . .
S1 Ag1 Ag25 81.97(2) . 2_566
S3 Ag1 Ag25 55.63(4) 2_566 2_566
S6 Ag1 Ag25 129.09(4) . 2_566
Ag6 Ag1 Ag25 90.312(19) . 2_566
Ag5 Ag1 Ag25 166.12(3) . 2_566
Ag13 Ag1 Ag25 87.14(2) . 2_566
Ag2 Ag1 Ag25 86.196(19) . 2_566
S1 Ag1 Ag9 130.34(2) . .
S3 Ag1 Ag9 74.24(5) 2_566 .
S6 Ag1 Ag9 76.03(4) . .
Ag6 Ag1 Ag9 61.241(17) . .
Ag5 Ag1 Ag9 62.878(18) . .
Ag13 Ag1 Ag9 81.24(2) . .
Ag2 Ag1 Ag9 129.36(2) . .
Ag25 Ag1 Ag9 129.82(2) 2_566 .
S1 Ag1 Ag3 45.455(12) . 2_566
S3 Ag1 Ag3 74.02(4) 2_566 2_566
S6 Ag1 Ag3 161.17(5) . 2_566
Ag6 Ag1 Ag3 55.811(17) . 2_566
Ag5 Ag1 Ag3 117.22(2) . 2_566
Ag13 Ag1 Ag3 141.10(2) . 2_566
Ag2 Ag1 Ag3 112.99(2) . 2_566
Ag25 Ag1 Ag3 54.421(16) 2_566 2_566
Ag9 Ag1 Ag3 117.031(16) . 2_566
S1 Ag1 Ag4 46.237(14) . .
S3 Ag1 Ag4 113.53(4) 2_566 .
S6 Ag1 Ag4 108.99(4) . .
Ag6 Ag1 Ag4 57.318(15) . .
Ag5 Ag1 Ag4 55.614(17) . .
Ag13 Ag1 Ag4 156.95(2) . .
Ag2 Ag1 Ag4 113.76(2) . .
Ag25 Ag1 Ag4 115.89(2) 2_566 .
Ag9 Ag1 Ag4 84.111(19) . .
Ag3 Ag1 Ag4 61.861(16) 2_566 .
S6 Ag2 S8 121.56(6) . .
S6 Ag2 S7 121.82(6) . .
S8 Ag2 S7 115.43(6) . .
S6 Ag2 Ag1 55.37(3) . .
S8 Ag2 Ag1 83.55(3) . .
S7 Ag2 Ag1 124.74(4) . .
S6 Ag2 Ag3 82.14(4) . .
S8 Ag2 Ag3 124.59(4) . .
S7 Ag2 Ag3 55.71(4) . .
Ag1 Ag2 Ag3 70.553(17) . .
S6 Ag2 Ag4 125.68(3) . 2_566
S8 Ag2 Ag4 55.84(4) . 2_566
S7 Ag2 Ag4 78.29(4) . 2_566
Ag1 Ag2 Ag4 71.512(18) . 2_566
Ag3 Ag2 Ag4 69.524(19) . 2_566
S6 Ag2 Ag21 75.37(4) . .
S8 Ag2 Ag21 162.71(4) . .
S7 Ag2 Ag21 49.19(4) . .
Ag1 Ag2 Ag21 111.34(2) . .
Ag3 Ag2 Ag21 56.997(16) . .
Ag4 Ag2 Ag21 119.12(2) 2_566 .
S6 Ag2 Ag13 47.57(4) . .
S8 Ag2 Ag13 76.38(5) . .
S7 Ag2 Ag13 167.80(5) . .
Ag1 Ag2 Ag13 57.169(17) . .
Ag3 Ag2 Ag13 121.21(2) . .
Ag4 Ag2 Ag13 112.435(18) 2_566 .
Ag21 Ag2 Ag13 118.67(2) . .
S6 Ag2 Ag17 166.11(5) . .
S8 Ag2 Ag17 46.18(4) . .
S7 Ag2 Ag17 71.77(4) . .
Ag1 Ag2 Ag17 121.15(2) . .
Ag3 Ag2 Ag17 110.01(2) . .
Ag4 Ag2 Ag17 56.455(16) 2_566 .
Ag21 Ag2 Ag17 116.56(2) . .
Ag13 Ag2 Ag17 118.59(2) . .
S1 Ag3 S2 118.39(3) . .
S1 Ag3 S7 114.62(4) . .
S2 Ag3 S7 126.76(5) . .
S1 Ag3 Ag25 84.668(16) . .
S2 Ag3 Ag25 55.99(4) . .
S7 Ag3 Ag25 135.96(5) . .
S1 Ag3 Ag21 144.40(3) . .
S2 Ag3 Ag21 81.63(3) . .
S7 Ag3 Ag21 51.05(4) . .
Ag25 Ag3 Ag21 129.36(2) . .
S1 Ag3 Ag6 85.241(18) . 2_566
S2 Ag3 Ag6 133.43(5) . 2_566
S7 Ag3 Ag6 54.72(4) . 2_566
Ag25 Ag3 Ag6 90.76(2) . 2_566
Ag21 Ag3 Ag6 102.147(19) . 2_566
S1 Ag3 Ag2 82.381(17) . .
S2 Ag3 Ag2 129.46(5) . .
S7 Ag3 Ag2 53.48(4) . .
Ag25 Ag3 Ag2 166.81(2) . .
Ag21 Ag3 Ag2 62.970(17) . .
Ag6 Ag3 Ag2 90.65(2) 2_566 .
S1 Ag3 Ag5 84.004(16) . .
S2 Ag3 Ag5 54.51(4) . .
S7 Ag3 Ag5 129.48(5) . .
Ag25 Ag3 Ag5 89.81(2) . .
Ag21 Ag3 Ag5 85.81(2) . .
Ag6 Ag3 Ag5 169.13(2) 2_566 .
Ag2 Ag3 Ag5 86.37(2) . .
S1 Ag3 Ag23 129.80(2) . .
S2 Ag3 Ag23 72.82(4) . .
S7 Ag3 Ag23 77.69(4) . .
Ag25 Ag3 Ag23 60.801(17) . .
Ag21 Ag3 Ag23 82.602(18) . .
Ag6 Ag3 Ag23 61.962(18) 2_566 .
Ag2 Ag3 Ag23 130.730(18) . .
Ag5 Ag3 Ag23 127.17(2) . .
S1 Ag3 Ag1 46.747(13) . 2_566
S2 Ag3 Ag1 112.17(4) . 2_566
S7 Ag3 Ag1 106.96(4) . 2_566
Ag25 Ag3 Ag1 56.809(17) . 2_566
Ag21 Ag3 Ag1 156.06(2) . 2_566
Ag6 Ag3 Ag1 54.038(15) 2_566 2_566
Ag2 Ag3 Ag1 114.44(2) . 2_566
Ag5 Ag3 Ag1 118.110(16) . 2_566
Ag23 Ag3 Ag1 83.128(19) . 2_566
S1 Ag3 Ag4 46.197(12) . .
S2 Ag3 Ag4 72.21(3) . .
S7 Ag3 Ag4 160.62(4) . .
Ag25 Ag3 Ag4 54.872(15) . .
Ag21 Ag3 Ag4 140.53(3) . .
Ag6 Ag3 Ag4 117.31(2) 2_566 .
Ag2 Ag3 Ag4 113.24(2) . .
Ag5 Ag3 Ag4 55.001(15) . .
Ag23 Ag3 Ag4 115.67(2) . .
Ag1 Ag3 Ag4 63.358(16) 2_566 .
S1 Ag4 S4 119.12(4) . .
S1 Ag4 S8 116.27(4) . 2_566
S4 Ag4 S8 124.49(6) . 2_566
S1 Ag4 Ag25 83.938(18) . .
S4 Ag4 Ag25 133.53(4) . .
S8 Ag4 Ag25 55.64(3) 2_566 .
S1 Ag4 Ag5 84.585(17) . .
S4 Ag4 Ag5 55.83(3) . .
S8 Ag4 Ag5 135.05(4) 2_566 .
Ag25 Ag4 Ag5 90.923(19) . .
S1 Ag4 Ag17 146.31(2) . 2_566
S4 Ag4 Ag17 80.91(4) . 2_566
S8 Ag4 Ag17 49.43(3) 2_566 2_566
Ag25 Ag4 Ag17 101.79(2) . 2_566
Ag5 Ag4 Ag17 127.96(3) . 2_566
S1 Ag4 Ag6 82.860(19) . .
S4 Ag4 Ag6 56.14(4) . .
S8 Ag4 Ag6 130.14(3) 2_566 .
Ag25 Ag4 Ag6 166.68(3) . .
Ag5 Ag4 Ag6 89.58(2) . .
Ag17 Ag4 Ag6 88.324(18) 2_566 .
S1 Ag4 Ag2 81.574(19) . 2_566
S4 Ag4 Ag2 132.74(3) . 2_566
S8 Ag4 Ag2 53.10(4) 2_566 2_566
Ag25 Ag4 Ag2 87.29(2) . 2_566
Ag5 Ag4 Ag2 166.15(2) . 2_566
Ag17 Ag4 Ag2 65.766(18) 2_566 2_566
Ag6 Ag4 Ag2 89.046(19) . 2_566
S1 Ag4 Ag27 129.619(16) . .
S4 Ag4 Ag27 72.26(4) . .
S8 Ag4 Ag27 76.08(4) 2_566 .
Ag25 Ag4 Ag27 62.752(18) . .
Ag5 Ag4 Ag27 61.051(18) . .
Ag17 Ag4 Ag27 80.523(19) 2_566 .
Ag6 Ag4 Ag27 128.33(2) . .
Ag2 Ag4 Ag27 129.12(2) 2_566 .
S1 Ag4 Ag1 46.527(13) . .
S4 Ag4 Ag1 72.59(4) . .
S8 Ag4 Ag1 162.53(5) 2_566 .
Ag25 Ag4 Ag1 117.065(18) . .
Ag5 Ag4 Ag1 55.144(16) . .
Ag17 Ag4 Ag1 141.15(2) 2_566 .
Ag6 Ag4 Ag1 53.368(15) . .
Ag2 Ag4 Ag1 113.93(2) 2_566 .
Ag27 Ag4 Ag1 116.191(19) . .
S1 Ag4 Ag3 45.206(12) . .
S4 Ag4 Ag3 111.69(3) . .
S8 Ag4 Ag3 109.14(4) 2_566 .
Ag25 Ag4 Ag3 54.839(16) . .
Ag5 Ag4 Ag3 56.622(16) . .
Ag17 Ag4 Ag3 156.35(2) 2_566 .
Ag6 Ag4 Ag3 115.33(2) . .
Ag2 Ag4 Ag3 111.98(2) 2_566 .
Ag27 Ag4 Ag3 84.432(16) . .
Ag1 Ag4 Ag3 62.333(15) . .
S6 Ag5 S2 120.00(5) . .
S6 Ag5 S4 120.33(6) . .
S2 Ag5 S4 117.56(5) . .
S6 Ag5 Ag1 56.07(4) . .
S2 Ag5 Ag1 124.24(5) . .
S4 Ag5 Ag1 79.63(4) . .
S6 Ag5 Ag4 123.71(5) . .
S2 Ag5 Ag4 79.43(4) . .
S4 Ag5 Ag4 54.76(4) . .
Ag1 Ag5 Ag4 69.242(19) . .
S6 Ag5 Ag3 81.87(5) . .
S2 Ag5 Ag3 54.38(4) . .
S4 Ag5 Ag3 122.22(5) . .
Ag1 Ag5 Ag3 71.29(2) . .
Ag4 Ag5 Ag3 68.377(18) . .
S6 Ag5 Ag27 166.28(4) . .
S2 Ag5 Ag27 47.54(3) . .
S4 Ag5 Ag27 73.32(4) . .
Ag1 Ag5 Ag27 133.15(2) . .
Ag4 Ag5 Ag27 63.913(18) . .
Ag3 Ag5 Ag27 91.80(2) . .
S6 Ag5 Ag9 76.71(4) . .
S2 Ag5 Ag9 163.28(3) . .
S4 Ag5 Ag9 46.39(4) . .
Ag1 Ag5 Ag9 63.032(18) . .
Ag4 Ag5 Ag9 90.858(18) . .
Ag3 Ag5 Ag9 134.11(2) . .
Ag27 Ag5 Ag9 115.904(19) . .
S6 Ag5 Ag30 57.38(4) . .
S2 Ag5 Ag30 95.23(4) . .
S4 Ag5 Ag30 130.33(5) . .
Ag1 Ag5 Ag30 112.90(2) . .
Ag4 Ag5 Ag30 174.33(2) . .
Ag3 Ag5 Ag30 106.994(16) . .
Ag27 Ag5 Ag30 113.80(2) . .
Ag9 Ag5 Ag30 94.78(2) . .
S6 Ag5 Ag7 113.27(5) . .
S2 Ag5 Ag7 111.68(4) . .
S4 Ag5 Ag7 54.66(4) . .
Ag1 Ag5 Ag7 119.83(2) . .
Ag4 Ag5 Ag7 103.953(17) . .
Ag3 Ag5 Ag7 164.34(2) . .
Ag27 Ag5 Ag7 72.550(18) . .
Ag9 Ag5 Ag7 57.259(16) . .
Ag30 Ag5 Ag7 79.710(17) . .
S7 Ag6 S3 123.50(6) 2_566 2_566
S7 Ag6 S4 114.73(6) 2_566 .
S3 Ag6 S4 119.58(5) 2_566 .
S7 Ag6 Ag1 124.30(4) 2_566 .
S3 Ag6 Ag1 55.44(3) 2_566 .
S4 Ag6 Ag1 80.10(3) . .
S7 Ag6 Ag3 56.65(4) 2_566 2_566
S3 Ag6 Ag3 80.84(5) 2_566 2_566
S4 Ag6 Ag3 123.13(4) . 2_566
Ag1 Ag6 Ag3 70.152(18) . 2_566
S7 Ag6 Ag4 78.21(4) 2_566 .
S3 Ag6 Ag4 123.68(4) 2_566 .
S4 Ag6 Ag4 53.64(4) . .
Ag1 Ag6 Ag4 69.314(17) . .
Ag3 Ag6 Ag4 70.580(19) 2_566 .
S7 Ag6 Ag9 160.92(5) 2_566 .
S3 Ag6 Ag9 75.56(4) 2_566 .
S4 Ag6 Ag9 47.53(4) . .
Ag1 Ag6 Ag9 65.088(18) . .
Ag3 Ag6 Ag9 135.210(17) 2_566 .
Ag4 Ag6 Ag9 91.832(19) . .
S7 Ag6 Ag23 79.68(4) 2_566 2_566
S3 Ag6 Ag23 46.82(4) 2_566 2_566
S4 Ag6 Ag23 165.58(4) . 2_566
Ag1 Ag6 Ag23 92.129(19) . 2_566
Ag3 Ag6 Ag23 64.126(19) 2_566 2_566
Ag4 Ag6 Ag23 134.61(2) . 2_566
Ag9 Ag6 Ag23 118.15(2) . 2_566
S7 Ag6 Ag10 113.57(4) 2_566 .
S3 Ag6 Ag10 55.79(4) 2_566 .
S4 Ag6 Ag10 113.94(5) . .
Ag1 Ag6 Ag10 106.11(2) . .
Ag3 Ag6 Ag10 120.31(2) 2_566 .
Ag4 Ag6 Ag10 166.82(2) . .
Ag9 Ag6 Ag10 75.168(19) . .
Ag23 Ag6 Ag10 56.398(17) 2_566 .
S19 Ag7 S14 159.21(7) . 2_566
S19 Ag7 S4 120.39(6) . .
S14 Ag7 S4 80.29(5) 2_566 .
S19 Ag7 Ag9 109.18(5) . .
S14 Ag7 Ag9 83.05(5) 2_566 .
S4 Ag7 Ag9 46.23(4) . .
S19 Ag7 Ag18 141.64(5) . 2_566
S14 Ag7 Ag18 49.87(5) 2_566 2_566
S4 Ag7 Ag18 56.27(3) . 2_566
Ag9 Ag7 Ag18 93.335(19) . 2_566
S19 Ag7 Ag5 71.49(5) . .
S14 Ag7 Ag5 128.94(5) 2_566 .
S4 Ag7 Ag5 49.00(3) . .
Ag9 Ag7 Ag5 59.240(17) . .
Ag18 Ag7 Ag5 96.13(2) 2_566 .
S14 Ag8 S17 166.76(6) 2_566 .
S14 Ag8 S4 79.83(6) 2_566 .
S17 Ag8 S4 113.39(6) . .
S14 Ag8 Ag9 86.14(4) 2_566 .
S17 Ag8 Ag9 103.36(4) . .
S4 Ag8 Ag9 46.46(4) . .
S14 Ag8 Ag18 50.66(5) 2_566 2_566
S17 Ag8 Ag18 135.58(5) . 2_566
S4 Ag8 Ag18 55.89(4) . 2_566
Ag9 Ag8 Ag18 95.453(18) . 2_566
S11 Ag9 S4 175.34(7) . .
S11 Ag9 Ag8 115.41(4) . .
S4 Ag9 Ag8 63.01(4) . .
S11 Ag9 Ag6 128.28(5) . .
S4 Ag9 Ag6 55.85(5) . .
Ag8 Ag9 Ag6 69.041(18) . .
S11 Ag9 Ag7 116.24(5) . .
S4 Ag9 Ag7 59.36(5) . .
Ag8 Ag9 Ag7 77.301(18) . .
Ag6 Ag9 Ag7 114.86(2) . .
S11 Ag9 Ag5 127.55(4) . .
S4 Ag9 Ag5 52.95(3) . .
Ag8 Ag9 Ag5 115.15(2) . .
Ag6 Ag9 Ag5 82.83(2) . .
Ag7 Ag9 Ag5 63.501(18) . .
S11 Ag9 Ag1 106.85(5) . .
S4 Ag9 Ag1 77.27(5) . .
Ag8 Ag9 Ag1 122.02(2) . .
Ag6 Ag9 Ag1 53.671(15) . .
Ag7 Ag9 Ag1 117.16(2) . .
Ag5 Ag9 Ag1 54.090(16) . .
S17 Ag10 S20 157.84(6) . .
S17 Ag10 S3 120.13(6) . 2_566
S20 Ag10 S3 81.71(5) . 2_566
S17 Ag10 Ag23 105.94(5) . 2_566
S20 Ag10 Ag23 85.86(5) . 2_566
S3 Ag10 Ag23 47.13(4) 2_566 2_566
S17 Ag10 Ag11 144.72(4) . .
S20 Ag10 Ag11 49.32(3) . .
S3 Ag10 Ag11 55.69(4) 2_566 .
Ag23 Ag10 Ag11 93.706(18) 2_566 .
S17 Ag10 Ag6 70.54(4) . .
S20 Ag10 Ag6 131.18(4) . .
S3 Ag10 Ag6 49.59(4) 2_566 .
Ag23 Ag10 Ag6 60.160(18) 2_566 .
Ag11 Ag10 Ag6 95.880(17) . .
S20 Ag11 S11 129.93(5) . .
S20 Ag11 S9 120.35(6) . .
S11 Ag11 S9 109.48(5) . .
S20 Ag11 S3 78.53(5) . 2_566
S11 Ag11 S3 97.49(6) . 2_566
S9 Ag11 S3 90.32(6) . 2_566
S20 Ag11 Ag29 47.89(4) . 2_566
S11 Ag11 Ag29 155.69(5) . 2_566
S9 Ag11 Ag29 76.33(4) . 2_566
S3 Ag11 Ag29 58.41(4) 2_566 2_566
S20 Ag11 Ag10 46.12(4) . .
S11 Ag11 Ag10 91.13(4) . .
S9 Ag11 Ag10 141.53(5) . .
S3 Ag11 Ag10 54.05(3) 2_566 .
Ag29 Ag11 Ag10 72.582(17) 2_566 .
S20 Ag11 Ag13 142.27(5) . .
S11 Ag11 Ag13 73.96(4) . .
S9 Ag11 Ag13 44.92(4) . .
S3 Ag11 Ag13 68.55(3) 2_566 .
Ag29 Ag11 Ag13 97.48(2) 2_566 .
Ag10 Ag11 Ag13 118.05(2) . .
S15 Ag12 S11 176.86(8) . .
S15 Ag12 Ag13 98.41(5) . .
S11 Ag12 Ag13 83.10(5) . .
S9 Ag13 S6 174.15(7) . .
S9 Ag13 Ag1 123.27(4) . .
S6 Ag13 Ag1 57.36(4) . .
S9 Ag13 Ag12 108.58(5) . .
S6 Ag13 Ag12 66.12(5) . .
Ag1 Ag13 Ag12 101.84(2) . .
S9 Ag13 Ag2 133.41(5) . .
S6 Ag13 Ag2 52.37(5) . .
Ag1 Ag13 Ag2 58.511(17) . .
Ag12 Ag13 Ag2 116.54(2) . .
S9 Ag13 Ag22 123.47(4) . .
S6 Ag13 Ag22 57.99(3) . .
Ag1 Ag13 Ag22 111.40(2) . .
Ag12 Ag13 Ag22 70.314(17) . .
Ag2 Ag13 Ag22 65.721(16) . .
S9 Ag13 Ag11 50.12(4) . .
S6 Ag13 Ag11 125.06(4) . .
Ag1 Ag13 Ag11 90.907(17) . .
Ag12 Ag13 Ag11 80.959(19) . .
Ag2 Ag13 Ag11 146.30(2) . .
Ag22 Ag13 Ag11 146.38(2) . .
S9 Ag14 S13 129.45(5) . .
S9 Ag14 S16 106.87(5) . 2_566
S13 Ag14 S16 119.71(6) . 2_566
S9 Ag14 S8 108.28(6) . .
S13 Ag14 S8 79.18(5) . .
S16 Ag14 S8 104.56(5) 2_566 .
S9 Ag14 Ag15 97.08(4) . .
S13 Ag14 Ag15 46.83(4) . .
S16 Ag14 Ag15 151.98(5) 2_566 .
S8 Ag14 Ag15 52.86(3) . .
S10 Ag15 S13 157.15(6) . .
S10 Ag15 S8 119.75(6) . .
S13 Ag15 S8 83.09(5) . .
S10 Ag15 Ag17 105.03(5) . .
S13 Ag15 Ag17 91.14(5) . .
S8 Ag15 Ag17 46.24(4) . .
S10 Ag15 Ag14 140.65(5) . .
S13 Ag15 Ag14 50.85(3) . .
S8 Ag15 Ag14 54.64(4) . .
Ag17 Ag15 Ag14 94.487(17) . .
S13 Ag16 S5 176.07(5) . 2_566
S13 Ag16 Ag17 96.13(5) . .
S5 Ag16 Ag17 81.49(5) 2_566 .
S8 Ag17 S12 174.21(6) . .
S8 Ag17 Ag4 57.94(4) . 2_566
S12 Ag17 Ag4 122.40(5) . 2_566
S8 Ag17 Ag16 66.91(5) . .
S12 Ag17 Ag16 107.99(5) . .
Ag4 Ag17 Ag16 103.152(17) 2_566 .
S8 Ag17 Ag15 57.16(4) . .
S12 Ag17 Ag15 124.77(4) . .
Ag4 Ag17 Ag15 110.45(2) 2_566 .
Ag16 Ag17 Ag15 71.730(19) . .
S8 Ag17 Ag2 51.09(5) . .
S12 Ag17 Ag2 134.56(5) . .
Ag4 Ag17 Ag2 57.781(17) 2_566 .
Ag16 Ag17 Ag2 116.13(2) . .
Ag15 Ag17 Ag2 63.812(18) . .
S8 Ag17 Ag18 123.79(4) . .
S12 Ag17 Ag18 51.32(4) . .
Ag4 Ag17 Ag18 89.15(2) 2_566 .
Ag16 Ag17 Ag18 80.62(2) . .
Ag15 Ag17 Ag18 148.91(2) . .
Ag2 Ag17 Ag18 144.74(2) . .
S14 Ag18 S5 135.88(5) . 2_566
S14 Ag18 S12 115.68(6) . .
S5 Ag18 S12 108.43(6) 2_566 .
S14 Ag18 S4 79.65(6) . 2_566
S5 Ag18 S4 99.97(5) 2_566 2_566
S12 Ag18 S4 92.17(5) . 2_566
S14 Ag18 Ag8 48.35(4) . 2_566
S5 Ag18 Ag8 157.50(4) 2_566 2_566
S12 Ag18 Ag8 73.52(4) . 2_566
S4 Ag18 Ag8 57.61(4) 2_566 2_566
S14 Ag18 Ag7 49.89(3) . 2_566
S5 Ag18 Ag7 93.40(4) 2_566 2_566
S12 Ag18 Ag7 144.09(4) . 2_566
S4 Ag18 Ag7 55.30(4) 2_566 2_566
Ag8 Ag18 Ag7 75.674(18) 2_566 2_566
S14 Ag18 Ag17 141.95(5) . .
S5 Ag18 Ag17 74.00(5) 2_566 .
S12 Ag18 Ag17 44.90(4) . .
S4 Ag18 Ag17 70.66(4) 2_566 .
Ag8 Ag18 Ag17 94.72(2) 2_566 .
Ag7 Ag18 Ag17 121.43(2) 2_566 .
S10 Ag19 S18 157.83(5) . .
S10 Ag19 S7 120.61(5) . .
S18 Ag19 S7 81.56(5) . .
S10 Ag19 Ag21 103.50(5) . .
S18 Ag19 Ag21 91.55(4) . .
S7 Ag19 Ag21 47.60(4) . .
S18 Ag20 S23 172.68(5) . .
S18 Ag20 S7 79.88(5) . .
S23 Ag20 S7 106.73(5) . .
S18 Ag20 Ag21 97.11(5) . .
S23 Ag20 Ag21 85.46(4) . .
S7 Ag20 Ag21 47.79(4) . .
S22 Ag21 S7 172.05(7) . .
S22 Ag21 Ag3 119.97(4) . .
S7 Ag21 Ag3 58.43(3) . .
S22 Ag21 Ag20 107.98(5) . .
S7 Ag21 Ag20 65.96(4) . .
Ag3 Ag21 Ag20 101.55(2) . .
S22 Ag21 Ag2 133.34(5) . .
S7 Ag21 Ag2 53.76(4) . .
Ag3 Ag21 Ag2 60.033(17) . .
Ag20 Ag21 Ag2 117.84(2) . .
S22 Ag21 Ag19 124.51(4) . .
S7 Ag21 Ag19 59.71(4) . .
Ag3 Ag21 Ag19 113.79(2) . .
Ag20 Ag21 Ag19 72.250(18) . .
Ag2 Ag21 Ag19 66.116(16) . .
S15 Ag22 S10 158.26(6) . .
S15 Ag22 S6 83.29(5) . .
S10 Ag22 S6 118.43(6) . .
S15 Ag22 Ag13 93.87(4) . .
S10 Ag22 Ag13 102.00(4) . .
S6 Ag22 Ag13 46.50(4) . .
S23 Ag23 S3 175.36(6) . .
S23 Ag23 Ag10 114.31(4) . 2_566
S3 Ag23 Ag10 61.06(5) . 2_566
S23 Ag23 Ag29 116.49(5) . .
S3 Ag23 Ag29 63.09(5) . .
Ag10 Ag23 Ag29 75.680(19) 2_566 .
S23 Ag23 Ag25 129.99(5) . .
S3 Ag23 Ag25 54.61(4) . .
Ag10 Ag23 Ag25 115.47(2) 2_566 .
Ag29 Ag23 Ag25 72.340(16) . .
S23 Ag23 Ag6 125.68(4) . 2_566
S3 Ag23 Ag6 53.30(5) . 2_566
Ag10 Ag23 Ag6 63.444(19) 2_566 2_566
Ag29 Ag23 Ag6 114.82(2) . 2_566
Ag25 Ag23 Ag6 81.924(18) . 2_566
S23 Ag23 Ag3 105.52(5) . .
S3 Ag23 Ag3 77.62(5) . .
Ag10 Ag23 Ag3 117.16(2) 2_566 .
Ag29 Ag23 Ag3 125.527(16) . .
Ag25 Ag23 Ag3 53.994(15) . .
Ag6 Ag23 Ag3 53.913(17) 2_566 .
S21 Ag24 S23 130.09(6) . .
S21 Ag24 S22 120.89(7) . .
S23 Ag24 S22 108.99(6) . .
S21 Ag24 S2 80.78(5) . .
S23 Ag24 S2 99.38(5) . .
S22 Ag24 S2 89.27(5) . .
S21 Ag24 Ag28 48.66(5) . .
S23 Ag24 Ag28 159.47(4) . .
S22 Ag24 Ag28 75.90(4) . .
S2 Ag24 Ag28 60.31(4) . .
S21 Ag24 Ag26 47.08(4) . .
S23 Ag24 Ag26 92.65(4) . .
S22 Ag24 Ag26 140.78(3) . .
S2 Ag24 Ag26 54.32(4) . .
Ag28 Ag24 Ag26 73.370(16) . .
S2 Ag25 S8 121.09(6) . 2_566
S2 Ag25 S3 119.60(5) . .
S8 Ag25 S3 118.03(6) 2_566 .
S2 Ag25 Ag3 55.67(4) . .
S8 Ag25 Ag3 125.31(5) 2_566 .
S3 Ag25 Ag3 81.11(4) . .
S2 Ag25 Ag4 80.12(4) . .
S8 Ag25 Ag4 56.84(4) 2_566 .
S3 Ag25 Ag4 125.77(4) . .
Ag3 Ag25 Ag4 70.289(19) . .
S2 Ag25 Ag1 123.66(4) . 2_566
S8 Ag25 Ag1 82.68(4) 2_566 2_566
S3 Ag25 Ag1 53.73(4) . 2_566
Ag3 Ag25 Ag1 68.769(19) . 2_566
Ag4 Ag25 Ag1 72.95(2) . 2_566
S2 Ag25 Ag23 74.94(3) . .
S8 Ag25 Ag23 163.57(5) 2_566 .
S3 Ag25 Ag23 47.61(3) . .
Ag3 Ag25 Ag23 65.205(16) . .
Ag4 Ag25 Ag23 135.49(2) . .
Ag1 Ag25 Ag23 91.08(2) 2_566 .
S2 Ag25 Ag27 46.72(3) . .
S8 Ag25 Ag27 76.98(5) 2_566 .
S3 Ag25 Ag27 164.71(4) . .
Ag3 Ag25 Ag27 92.48(2) . .
Ag4 Ag25 Ag27 63.576(18) . .
Ag1 Ag25 Ag27 136.37(2) 2_566 .
Ag23 Ag25 Ag27 117.11(2) . .
S2 Ag25 Ag26 56.03(4) . .
S8 Ag25 Ag26 111.30(5) 2_566 .
S3 Ag25 Ag26 111.44(4) . .
Ag3 Ag25 Ag26 106.152(19) . .
Ag4 Ag25 Ag26 120.22(2) . .
Ag1 Ag25 Ag26 164.308(19) 2_566 .
Ag23 Ag25 Ag26 73.522(17) . .
Ag27 Ag25 Ag26 56.896(16) . .
S16 Ag26 S21 157.97(6) . .
S16 Ag26 S2 119.63(6) . .
S21 Ag26 S2 82.39(6) . .
S16 Ag26 Ag27 107.23(4) . .
S21 Ag26 Ag27 87.14(4) . .
S2 Ag26 Ag27 46.77(3) . .
S16 Ag26 Ag24 143.14(4) . .
S21 Ag26 Ag24 48.76(4) . .
S2 Ag26 Ag24 55.02(3) . .
Ag27 Ag26 Ag24 92.66(2) . .
S16 Ag26 Ag25 70.34(4) . .
S21 Ag26 Ag25 131.66(5) . .
S2 Ag26 Ag25 49.31(4) . .
Ag27 Ag26 Ag25 60.109(17) . .
Ag24 Ag26 Ag25 95.065(18) . .
S2 Ag27 S5 175.38(6) . .
S2 Ag27 Ag26 60.73(4) . .
S5 Ag27 Ag26 114.97(5) . .
S2 Ag27 Ag5 53.69(4) . .
S5 Ag27 Ag5 130.33(5) . .
Ag26 Ag27 Ag5 114.099(18) . .
S2 Ag27 Ag28 63.79(4) . .
S5 Ag27 Ag28 114.19(5) . .
Ag26 Ag27 Ag28 75.157(17) . .
Ag5 Ag27 Ag28 71.890(17) . .
S2 Ag27 Ag25 52.83(4) . .
S5 Ag27 Ag25 127.74(5) . .
Ag26 Ag27 Ag25 62.996(17) . .
Ag5 Ag27 Ag25 82.08(2) . .
Ag28 Ag27 Ag25 114.824(17) . .
S2 Ag27 Ag4 76.91(4) . .
S5 Ag27 Ag4 107.19(4) . .
Ag26 Ag27 Ag4 116.43(2) . .
Ag5 Ag27 Ag4 55.036(16) . .
Ag28 Ag27 Ag4 126.11(2) . .
Ag25 Ag27 Ag4 53.672(16) . .
S21 Ag28 S19 171.08(7) . .
S21 Ag28 Ag24 52.42(4) . .
S19 Ag28 Ag24 132.58(5) . .
S21 Ag28 Ag27 87.06(4) . .
S19 Ag28 Ag27 99.02(4) . .
Ag24 Ag28 Ag27 95.81(2) . .
S20 Ag29 S16 172.01(7) 2_566 .
S20 Ag29 S3 80.31(6) 2_566 .
S16 Ag29 S3 107.47(6) . .
S20 Ag29 Ag23 85.96(4) 2_566 .
S16 Ag29 Ag23 100.69(5) . .
S3 Ag29 Ag23 46.21(3) . .
S20 Ag29 Ag11 52.62(4) 2_566 2_566
S16 Ag29 Ag11 129.90(4) . 2_566
S3 Ag29 Ag11 57.14(4) . 2_566
Ag23 Ag29 Ag11 97.03(2) . 2_566
S19 Ag30 S22 110.01(6) . .
S19 Ag30 S15 128.02(6) . .
S22 Ag30 S15 118.88(5) . .
S19 Ag30 S6 112.65(5) . .
S22 Ag30 S6 99.06(6) . .
S15 Ag30 S6 76.96(5) . .
S19 Ag30 Ag5 70.89(4) . .
S22 Ag30 Ag5 92.54(4) . .
S15 Ag30 Ag5 120.90(4) . .
S6 Ag30 Ag5 47.82(3) . .
S12 Ag31 S17 112.44(6) . 2_566
S12 Ag31 S18 124.42(6) . .
S17 Ag31 S18 121.50(6) 2_566 .
S12 Ag31 S7 102.44(5) . .
S17 Ag31 S7 104.27(5) 2_566 .
S18 Ag31 S7 77.39(5) . .
C14 B1 C19 110.8(5) . .
C14 B1 C7 107.0(6) . .
C19 B1 C7 111.0(5) . .
C14 B1 C1 109.4(6) . .
C19 B1 C1 108.0(6) . .
C7 B1 C1 110.6(5) . .
C6 C1 C2 120.4(6) . .
C6 C1 B1 118.5(6) . .
C2 C1 B1 121.0(6) . .
C3 C2 C1 119.7(7) . .
C3 C2 H2 120.2 . .
C1 C2 H2 120.2 . .
C2 C3 C4 119.9(8) . .
C2 C3 H3 120.0 . .
C4 C3 H3 120.0 . .
C5 C4 C3 119.7(7) . .
C5 C4 H4 120.2 . .
C3 C4 H4 120.2 . .
C6 C5 C4 120.2(8) . .
C6 C5 H5 119.9 . .
C4 C5 H5 119.9 . .
C1 C6 C5 120.1(7) . .
C1 C6 H6 119.9 . .
C5 C6 H6 119.9 . .
C12 C7 C8 119.8(6) . .
C12 C7 B1 121.4(5) . .
C8 C7 B1 118.8(5) . .
C9 C8 C7 120.0(6) . .
C9 C8 H8 120.0 . .
C7 C8 H8 120.0 . .
C8 C9 C10 121.0(7) . .
C8 C9 H9 119.5 . .
C10 C9 H9 119.5 . .
C9 C10 C11 119.8(8) . .
C9 C10 H10 120.1 . .
C11 C10 H10 120.1 . .
C10 C11 C12 119.2(7) . .
C10 C11 H11 120.4 . .
C12 C11 H11 120.4 . .
C7 C12 C11 120.1(6) . .
C7 C12 H12 119.9 . .
C11 C12 H12 119.9 . .
C14 C13 C18 120.6(7) . .
C14 C13 H13 119.7 . .
C18 C13 H13 119.7 . .
C13 C14 C15 118.6(6) . .
C13 C14 B1 121.4(6) . .
C15 C14 B1 119.9(6) . .
C16 C15 C14 119.9(7) . .
C16 C15 H15 120.1 . .
C14 C15 H15 120.1 . .
C15 C16 C17 121.1(8) . .
C15 C16 H16 119.5 . .
C17 C16 H16 119.5 . .
C18 C17 C16 119.8(7) . .
C18 C17 H17 120.1 . .
C16 C17 H17 120.1 . .
C17 C18 C13 120.1(7) . .
C17 C18 H18 120.0 . .
C13 C18 H18 120.0 . .
C24 C19 C20 119.7(5) . .
C24 C19 B1 118.5(7) . .
C20 C19 B1 121.8(6) . .
C21 C20 C19 120.2(7) . .
C21 C20 H20 119.9 . .
C19 C20 H20 119.9 . .
C20 C21 C22 120.2(7) . .
C20 C21 H21 119.9 . .
C22 C21 H21 119.9 . .
C23 C22 C21 119.9(5) . .
C23 C22 H22 120.0 . .
C21 C22 H22 120.0 . .
C24 C23 C22 120.3(7) . .
C24 C23 H23 119.8 . .
C22 C23 H23 119.8 . .
C23 C24 C19 119.6(7) . .
C23 C24 H24 120.2 . .
C19 C24 H24 120.2 . .
C26 C25 C27 120.5(6) . .
C26 C25 C28 108.4(5) . .
C27 C25 C28 108.4(5) . .
C26 C25 S5 103.7(4) . .
C27 C25 S5 106.9(5) . .
C28 C25 S5 108.2(5) . .
C25 C26 H26A 109.5 . .
C25 C26 H26B 109.5 . .
H26A C26 H26B 109.5 . .
C25 C26 H26C 109.5 . .
H26A C26 H26C 109.5 . .
H26B C26 H26C 109.5 . .
C25 C27 H27A 109.5 . .
C25 C27 H27B 109.5 . .
H27A C27 H27B 109.5 . .
C25 C27 H27C 109.5 . .
H27A C27 H27C 109.5 . .
H27B C27 H27C 109.5 . .
C25 C28 H28A 109.5 . .
C25 C28 H28B 109.5 . .
H28A C28 H28B 109.5 . .
C25 C28 H28C 109.5 . .
H28A C28 H28C 109.5 . .
H28B C28 H28C 109.5 . .
C30 C29 C32 112.0(6) . .
C30 C29 C31 119.4(6) . .
C32 C29 C31 100.7(6) . .
C30 C29 S21 108.4(5) . .
C32 C29 S21 107.0(5) . .
C31 C29 S21 108.4(5) . .
C29 C30 H30A 109.5 . .
C29 C30 H30B 109.5 . .
H30A C30 H30B 109.5 . .
C29 C30 H30C 109.5 . .
H30A C30 H30C 109.5 . .
H30B C30 H30C 109.5 . .
C29 C31 H31B 109.5 . .
C29 C31 H31C 109.5 . .
H31B C31 H31C 109.5 . .
C29 C31 H31A 109.5 . .
H31B C31 H31A 109.5 . .
H31C C31 H31A 109.5 . .
C29 C32 H32A 109.5 . .
C29 C32 H32B 109.5 . .
H32A C32 H32B 109.5 . .
C29 C32 H32C 109.5 . .
H32A C32 H32C 109.5 . .
H32B C32 H32C 109.5 . .
C35 C33 C36 100.0(7) . .
C35 C33 C34 111.4(7) . .
C36 C33 C34 103.1(6) . .
C35 C33 S19 107.5(7) . .
C36 C33 S19 112.0(6) . .
C34 C33 S19 120.8(5) . .
C33 C34 H34A 109.5 . .
C33 C34 H34B 109.5 . .
H34A C34 H34B 109.5 . .
C33 C34 H34C 109.5 . .
H34A C34 H34C 109.5 . .
H34B C34 H34C 109.5 . .
C33 C35 H35A 109.5 . .
C33 C35 H35B 109.5 . .
H35A C35 H35B 109.5 . .
C33 C35 H35C 109.5 . .
H35A C35 H35C 109.5 . .
H35B C35 H35C 109.5 . .
C33 C36 H36A 109.5 . .
C33 C36 H36B 109.5 . .
H36A C36 H36B 109.5 . .
C33 C36 H36C 109.5 . .
H36A C36 H36C 109.5 . .
H36B C36 H36C 109.5 . .
C40 C37 C39 115.9(8) . .
C40 C37 C38 120.3(8) . .
C39 C37 C38 102.0(5) . .
C40 C37 S16 104.4(6) . .
C39 C37 S16 108.2(6) . .
C38 C37 S16 105.2(5) . .
C37 C38 H38D 109.5 . .
C37 C38 H38E 109.5 . .
H38D C38 H38E 109.5 . .
C37 C38 H38F 109.5 . .
H38D C38 H38F 109.5 . .
H38E C38 H38F 109.5 . .
C37 C39 H39A 109.5 . .
C37 C39 H39B 109.5 . .
H39A C39 H39B 109.5 . .
C37 C39 H39C 109.5 . .
H39A C39 H39C 109.5 . .
H39B C39 H39C 109.5 . .
C37 C40 H40A 109.5 . .
C37 C40 H40B 109.5 . .
H40A C40 H40B 109.5 . .
C37 C40 H40C 109.5 . .
H40A C40 H40C 109.5 . .
H40B C40 H40C 109.5 . .
C43 C41 C42 111.1(7) . .
C43 C41 C44 110.2(6) . .
C42 C41 C44 118.0(8) . .
C43 C41 S23 103.2(6) . .
C42 C41 S23 103.4(5) . .
C44 C41 S23 109.8(6) . .
C41 C42 H42A 109.5 . .
C41 C42 H42B 109.5 . .
H42A C42 H42B 109.5 . .
C41 C42 H42C 109.5 . .
H42A C42 H42C 109.5 . .
H42B C42 H42C 109.5 . .
C41 C43 H43A 109.5 . .
C41 C43 H43B 109.5 . .
H43A C43 H43B 109.5 . .
C41 C43 H43C 109.5 . .
H43A C43 H43C 109.5 . .
H43B C43 H43C 109.5 . .
C41 C44 H44A 109.5 . .
C41 C44 H44B 109.5 . .
H44A C44 H44B 109.5 . .
C41 C44 H44C 109.5 . .
H44A C44 H44C 109.5 . .
H44B C44 H44C 109.5 . .
C47 C45 C48 108.5(6) . .
C47 C45 C46 104.9(6) . .
C48 C45 C46 104.0(7) . .
C47 C45 S22 116.6(5) . .
C48 C45 S22 111.4(5) . .
C46 C45 S22 110.5(5) . .
C45 C46 H46A 109.5 . .
C45 C46 H46B 109.5 . .
H46A C46 H46B 109.5 . .
C45 C46 H46C 109.5 . .
H46A C46 H46C 109.5 . .
H46B C46 H46C 109.5 . .
C45 C47 H47A 109.5 . .
C45 C47 H47B 109.5 . .
H47A C47 H47B 109.5 . .
C45 C47 H47C 109.5 . .
H47A C47 H47C 109.5 . .
H47B C47 H47C 109.5 . .
C45 C48 H48A 109.5 . .
C45 C48 H48B 109.5 . .
H48A C48 H48B 109.5 . .
C45 C48 H48C 109.5 . .
H48A C48 H48C 109.5 . .
H48B C48 H48C 109.5 . .
C52 C49 C51 109.1(6) . .
C52 C49 C50 112.3(6) . .
C51 C49 C50 105.8(6) . .
C52 C49 S18 116.6(4) . .
C51 C49 S18 107.4(5) . .
C50 C49 S18 105.1(4) . .
C49 C50 H50A 109.5 . .
C49 C50 H50B 109.5 . .
H50A C50 H50B 109.5 . .
C49 C50 H50C 109.5 . .
H50A C50 H50C 109.5 . .
H50B C50 H50C 109.5 . .
C49 C51 H51A 109.5 . .
C49 C51 H51B 109.5 . .
H51A C51 H51B 109.5 . .
C49 C51 H51C 109.5 . .
H51A C51 H51C 109.5 . .
H51B C51 H51C 109.5 . .
C49 C52 H52A 109.5 . .
C49 C52 H52B 109.5 . .
H52A C52 H52B 109.5 . .
C49 C52 H52C 109.5 . .
H52A C52 H52C 109.5 . .
H52B C52 H52C 109.5 . .
C56 C53 C54 108.4(6) . .
C56 C53 C55 109.0(7) . .
C54 C53 C55 118.2(7) . .
C56 C53 S10 106.3(5) . .
C54 C53 S10 105.4(5) . .
C55 C53 S10 108.9(5) . .
C53 C54 H54A 109.5 . .
C53 C54 H54B 109.5 . .
H54A C54 H54B 109.5 . .
C53 C54 H54C 109.5 . .
H54A C54 H54C 109.5 . .
H54B C54 H54C 109.5 . .
C53 C55 H55A 109.5 . .
C53 C55 H55B 109.5 . .
H55A C55 H55B 109.5 . .
C53 C55 H55C 109.5 . .
H55A C55 H55C 109.5 . .
H55B C55 H55C 109.5 . .
C53 C56 H56A 109.5 . .
C53 C56 H56B 109.5 . .
H56A C56 H56B 109.5 . .
C53 C56 H56C 109.5 . .
H56A C56 H56C 109.5 . .
H56B C56 H56C 109.5 . .
C60 C57 C59 108.8(7) . .
C60 C57 C58 117.9(8) . .
C59 C57 C58 106.4(6) . .
C60 C57 S15 107.8(6) . .
C59 C57 S15 108.7(6) . .
C58 C57 S15 106.9(5) . .
C57 C58 H58A 109.5 . .
C57 C58 H58B 109.5 . .
H58A C58 H58B 109.5 . .
C57 C58 H58C 109.5 . .
H58A C58 H58C 109.5 . .
H58B C58 H58C 109.5 . .
C57 C59 H59A 109.5 . .
C57 C59 H59B 109.5 . .
H59A C59 H59B 109.5 . .
C57 C59 H59C 109.5 . .
H59A C59 H59C 109.5 . .
H59B C59 H59C 109.5 . .
C57 C60 H60A 109.5 . .
C57 C60 H60B 109.5 . .
H60A C60 H60B 109.5 . .
C57 C60 H60C 109.5 . .
H60A C60 H60C 109.5 . .
H60B C60 H60C 109.5 . .
C64 C61 C63 108.9(8) . .
C64 C61 C62 101.2(7) . .
C63 C61 C62 104.5(5) . .
C64 C61 S12 113.1(5) . .
C63 C61 S12 114.4(6) . .
C62 C61 S12 113.6(5) . .
C61 C62 H62A 109.5 . .
C61 C62 H62B 109.5 . .
H62A C62 H62B 109.5 . .
C61 C62 H62C 109.5 . .
H62A C62 H62C 109.5 . .
H62B C62 H62C 109.5 . .
C61 C63 H63A 109.5 . .
C61 C63 H63B 109.5 . .
H63A C63 H63B 109.5 . .
C61 C63 H63C 109.5 . .
H63A C63 H63C 109.5 . .
H63B C63 H63C 109.5 . .
C61 C64 H64A 109.5 . .
C61 C64 H64B 109.5 . .
H64A C64 H64B 109.5 . .
C61 C64 H64C 109.5 . .
H64A C64 H64C 109.5 . .
H64B C64 H64C 109.5 . .
C66 C65 C68 100.8(6) . .
C66 C65 C67 96.7(5) . .
C68 C65 C67 117.2(7) . .
C66 C65 S14 110.6(6) . .
C68 C65 S14 112.5(5) . .
C67 C65 S14 116.4(5) . .
C65 C66 H66A 109.5 . .
C65 C66 H66B 109.5 . .
H66A C66 H66B 109.5 . .
C65 C66 H66C 109.5 . .
H66A C66 H66C 109.5 . .
H66B C66 H66C 109.5 . .
C65 C67 H67A 109.5 . .
C65 C67 H67B 109.5 . .
H67A C67 H67B 109.5 . .
C65 C67 H67C 109.5 . .
H67A C67 H67C 109.5 . .
H67B C67 H67C 109.5 . .
C65 C68 H68A 109.5 . .
C65 C68 H68B 109.5 . .
H68A C68 H68B 109.5 . .
C65 C68 H68C 109.5 . .
H68A C68 H68C 109.5 . .
H68B C68 H68C 109.5 . .
C72 C69 C70 104.4(7) . .
C72 C69 C71 110.0(7) . .
C70 C69 C71 117.5(5) . .
C72 C69 S13 111.2(5) . .
C70 C69 S13 110.4(5) . .
C71 C69 S13 103.4(6) . .
C69 C70 H70A 109.5 . .
C69 C70 H70B 109.5 . .
H70A C70 H70B 109.5 . .
C69 C70 H70C 109.5 . .
H70A C70 H70C 109.5 . .
H70B C70 H70C 109.5 . .
C69 C71 H71A 109.5 . .
C69 C71 H71B 109.5 . .
H71A C71 H71B 109.5 . .
C69 C71 H71C 109.5 . .
H71A C71 H71C 109.5 . .
H71B C71 H71C 109.5 . .
C69 C72 H72A 109.5 . .
C69 C72 H72B 109.5 . .
H72A C72 H72B 109.5 . .
C69 C72 H72C 109.5 . .
H72A C72 H72C 109.5 . .
H72B C72 H72C 109.5 . .
C74 C73 C75 107.8(5) . .
C74 C73 C76 111.2(8) . .
C75 C73 C76 111.5(6) . .
C74 C73 S9 110.0(5) . .
C75 C73 S9 111.0(6) . .
C76 C73 S9 105.4(4) . .
C73 C74 H74A 109.5 . .
C73 C74 H74B 109.5 . .
H74A C74 H74B 109.5 . .
C73 C74 H74C 109.5 . .
H74A C74 H74C 109.5 . .
H74B C74 H74C 109.5 . .
C73 C75 H75A 109.5 . .
C73 C75 H75B 109.5 . .
H75A C75 H75B 109.5 . .
C73 C75 H75C 109.5 . .
H75A C75 H75C 109.5 . .
H75B C75 H75C 109.5 . .
C73 C76 H76A 109.5 . .
C73 C76 H76B 109.5 . .
H76A C76 H76B 109.5 . .
C73 C76 H76C 109.5 . .
H76A C76 H76C 109.5 . .
H76B C76 H76C 109.5 . .
C79 C77 C80 120.1(7) . .
C79 C77 C78 102.7(6) . .
C80 C77 C78 103.1(8) . .
C79 C77 S20 106.0(7) . .
C80 C77 S20 114.8(6) . .
C78 C77 S20 109.0(5) . .
C77 C78 H78A 109.5 . .
C77 C78 H78B 109.5 . .
H78A C78 H78B 109.5 . .
C77 C78 H78C 109.5 . .
H78A C78 H78C 109.5 . .
H78B C78 H78C 109.5 . .
C77 C79 H79A 109.5 . .
C77 C79 H79B 109.5 . .
H79A C79 H79B 109.5 . .
C77 C79 H79C 109.5 . .
H79A C79 H79C 109.5 . .
H79B C79 H79C 109.5 . .
C77 C80 H80A 109.5 . .
C77 C80 H80B 109.5 . .
H80A C80 H80B 109.5 . .
C77 C80 H80C 109.5 . .
H80A C80 H80C 109.5 . .
H80B C80 H80C 109.5 . .
C84 C81 C83 117.2(8) . .
C84 C81 C82 98.0(6) . .
C83 C81 C82 115.6(7) . .
C84 C81 S11 107.2(5) . .
C83 C81 S11 110.5(5) . .
C82 C81 S11 107.2(6) . .
C81 C82 H82A 109.5 . .
C81 C82 H82B 109.5 . .
H82A C82 H82B 109.5 . .
C81 C82 H82C 109.5 . .
H82A C82 H82C 109.5 . .
H82B C82 H82C 109.5 . .
C81 C83 H83A 109.5 . .
C81 C83 H83B 109.5 . .
H83A C83 H83B 109.5 . .
C81 C83 H83C 109.5 . .
H83A C83 H83C 109.5 . .
H83B C83 H83C 109.5 . .
C81 C84 H84A 109.5 . .
C81 C84 H84B 109.5 . .
H84A C84 H84B 109.5 . .
C81 C84 H84C 109.5 . .
H84A C84 H84C 109.5 . .
H84B C84 H84C 109.5 . .
C87 C85 C88 112.3(7) . .
C87 C85 C86 112.9(7) . .
C88 C85 C86 106.3(6) . .
C87 C85 S17 108.0(4) . .
C88 C85 S17 109.1(6) . .
C86 C85 S17 108.2(5) . .
C85 C86 H86A 109.5 . .
C85 C86 H86B 109.5 . .
H86A C86 H86B 109.5 . .
C85 C86 H86C 109.5 . .
H86A C86 H86C 109.5 . .
H86B C86 H86C 109.5 . .
C85 C87 H87A 109.5 . .
C85 C87 H87B 109.5 . .
H87A C87 H87B 109.5 . .
C85 C87 H87C 109.5 . .
H87A C87 H87C 109.5 . .
H87B C87 H87C 109.5 . .
C85 C88 H88A 109.5 . .
C85 C88 H88B 109.5 . .
H88A C88 H88B 109.5 . .
C85 C88 H88C 109.5 . .
H88A C88 H88C 109.5 . .
H88B C88 H88C 109.5 . .
Ag3 S1 Ag3 180.00(3) 2_566 .
Ag3 S1 Ag4 88.596(16) 2_566 2_566
Ag3 S1 Ag4 91.404(16) . 2_566
Ag3 S1 Ag4 91.403(16) 2_566 .
Ag3 S1 Ag4 88.597(16) . .
Ag4 S1 Ag4 180.00(3) 2_566 .
Ag3 S1 Ag1 87.799(17) 2_566 .
Ag3 S1 Ag1 92.201(18) . .
Ag4 S1 Ag1 92.765(19) 2_566 .
Ag4 S1 Ag1 87.235(19) . .
Ag3 S1 Ag1 92.203(18) 2_566 2_566
Ag3 S1 Ag1 87.797(18) . 2_566
Ag4 S1 Ag1 87.234(19) 2_566 2_566
Ag4 S1 Ag1 92.766(19) . 2_566
Ag1 S1 Ag1 180.0 . 2_566
Ag27 S2 Ag3 126.44(6) . .
Ag27 S2 Ag5 78.77(5) . .
Ag3 S2 Ag5 71.12(5) . .
Ag27 S2 Ag25 80.46(4) . .
Ag3 S2 Ag25 68.33(5) . .
Ag5 S2 Ag25 107.41(5) . .
Ag27 S2 Ag26 72.50(4) . .
Ag3 S2 Ag26 132.75(7) . .
Ag5 S2 Ag26 150.48(6) . .
Ag25 S2 Ag26 74.67(5) . .
Ag27 S2 Ag24 124.20(7) . .
Ag3 S2 Ag24 109.34(5) . .
Ag5 S2 Ag24 123.05(6) . .
Ag25 S2 Ag24 126.10(7) . .
Ag26 S2 Ag24 70.66(4) . .
Ag23 S3 Ag1 125.22(8) . 2_566
Ag23 S3 Ag6 79.88(5) . 2_566
Ag1 S3 Ag6 67.46(5) 2_566 2_566
Ag23 S3 Ag25 77.78(6) . .
Ag1 S3 Ag25 70.64(5) 2_566 .
Ag6 S3 Ag25 105.39(7) 2_566 .
Ag23 S3 Ag10 71.81(4) . 2_566
Ag1 S3 Ag10 132.71(7) 2_566 2_566
Ag6 S3 Ag10 74.62(4) 2_566 2_566
Ag25 S3 Ag10 149.14(6) . 2_566
Ag23 S3 Ag11 123.82(7) . 2_566
Ag1 S3 Ag11 110.96(6) 2_566 2_566
Ag6 S3 Ag11 125.83(7) 2_566 2_566
Ag25 S3 Ag11 125.75(6) . 2_566
Ag10 S3 Ag11 70.26(5) 2_566 2_566
Ag23 S3 Ag29 70.70(5) . .
Ag1 S3 Ag29 143.06(6) 2_566 .
Ag6 S3 Ag29 147.05(5) 2_566 .
Ag25 S3 Ag29 82.98(5) . .
Ag10 S3 Ag29 82.20(5) 2_566 .
Ag11 S3 Ag29 64.45(4) 2_566 .
Ag9 S4 Ag4 126.00(7) . .
Ag9 S4 Ag5 80.66(5) . .
Ag4 S4 Ag5 69.41(4) . .
Ag9 S4 Ag6 76.62(5) . .
Ag4 S4 Ag6 70.21(5) . .
Ag5 S4 Ag6 105.82(6) . .
Ag9 S4 Ag7 74.41(5) . .
Ag4 S4 Ag7 134.56(6) . .
Ag5 S4 Ag7 76.34(4) . .
Ag6 S4 Ag7 150.18(8) . .
Ag9 S4 Ag18 124.11(8) . 2_566
Ag4 S4 Ag18 109.80(6) . 2_566
Ag5 S4 Ag18 126.25(7) . 2_566
Ag6 S4 Ag18 124.96(5) . 2_566
Ag7 S4 Ag18 68.42(5) . 2_566
Ag9 S4 Ag8 70.54(5) . .
Ag4 S4 Ag8 137.24(6) . .
Ag5 S4 Ag8 149.28(8) . .
Ag6 S4 Ag8 78.16(4) . .
Ag7 S4 Ag8 85.65(5) . .
Ag18 S4 Ag8 66.51(4) 2_566 .
C25 S5 Ag27 111.93(15) . .
C25 S5 Ag16 113.6(2) . 2_566
Ag27 S5 Ag16 94.03(7) . 2_566
C25 S5 Ag18 116.9(2) . 2_566
Ag27 S5 Ag18 100.26(6) . 2_566
Ag16 S5 Ag18 116.58(6) 2_566 2_566
Ag13 S6 Ag2 80.07(6) . .
Ag13 S6 Ag5 135.57(6) . .
Ag2 S6 Ag5 107.68(7) . .
Ag13 S6 Ag1 72.58(5) . .
Ag2 S6 Ag1 71.12(5) . .
Ag5 S6 Ag1 69.35(4) . .
Ag13 S6 Ag22 75.51(5) . .
Ag2 S6 Ag22 80.36(4) . .
Ag5 S6 Ag22 148.25(7) . .
Ag1 S6 Ag22 140.08(7) . .
Ag13 S6 Ag30 133.70(8) . .
Ag2 S6 Ag30 130.21(6) . .
Ag5 S6 Ag30 74.79(5) . .
Ag1 S6 Ag30 143.04(6) . .
Ag22 S6 Ag30 76.88(4) . .
Ag21 S7 Ag2 77.06(6) . .
Ag21 S7 Ag6 132.20(7) . 2_566
Ag2 S7 Ag6 110.87(5) . 2_566
Ag21 S7 Ag3 70.53(5) . .
Ag2 S7 Ag3 70.81(4) . .
Ag6 S7 Ag3 68.63(4) 2_566 .
Ag21 S7 Ag19 72.68(5) . .
Ag2 S7 Ag19 77.92(5) . .
Ag6 S7 Ag19 154.25(8) 2_566 .
Ag3 S7 Ag19 135.84(8) . .
Ag21 S7 Ag31 131.33(5) . .
Ag2 S7 Ag31 130.93(7) . .
Ag6 S7 Ag31 80.26(5) 2_566 .
Ag3 S7 Ag31 147.81(7) . .
Ag19 S7 Ag31 76.23(4) . .
Ag21 S7 Ag20 66.25(4) . .
Ag2 S7 Ag20 140.09(7) . .
Ag6 S7 Ag20 105.34(6) 2_566 .
Ag3 S7 Ag20 108.93(6) . .
Ag19 S7 Ag20 76.70(3) . .
Ag31 S7 Ag20 70.80(4) . .
Ag17 S8 Ag2 82.73(5) . .
Ag17 S8 Ag25 133.58(8) . 2_566
Ag2 S8 Ag25 105.18(6) . 2_566
Ag17 S8 Ag4 72.63(5) . 2_566
Ag2 S8 Ag4 71.06(5) . 2_566
Ag25 S8 Ag4 67.52(4) 2_566 2_566
Ag17 S8 Ag15 76.60(4) . .
Ag2 S8 Ag15 79.75(4) . .
Ag25 S8 Ag15 149.49(8) 2_566 .
Ag4 S8 Ag15 139.62(6) 2_566 .
Ag17 S8 Ag14 133.15(7) . .
Ag2 S8 Ag14 124.03(7) . .
Ag25 S8 Ag14 80.35(4) 2_566 .
Ag4 S8 Ag14 147.58(5) 2_566 .
Ag15 S8 Ag14 72.50(5) . .
C73 S9 Ag13 109.5(2) . .
C73 S9 Ag14 115.0(2) . .
Ag13 S9 Ag14 94.14(7) . .
C73 S9 Ag11 114.6(3) . .
Ag13 S9 Ag11 84.96(6) . .
Ag14 S9 Ag11 127.48(7) . .
C53 S10 Ag19 113.2(2) . .
C53 S10 Ag15 112.7(2) . .
Ag19 S10 Ag15 104.05(8) . .
C53 S10 Ag22 112.0(3) . .
Ag19 S10 Ag22 106.28(7) . .
Ag15 S10 Ag22 108.11(6) . .
C81 S11 Ag9 114.2(3) . .
C81 S11 Ag12 111.85(18) . .
Ag9 S11 Ag12 92.31(7) . .
C81 S11 Ag11 118.3(2) . .
Ag9 S11 Ag11 103.02(7) . .
Ag12 S11 Ag11 113.85(7) . .
C61 S12 Ag17 111.7(3) . .
C61 S12 Ag31 116.8(2) . .
Ag17 S12 Ag31 95.91(7) . .
C61 S12 Ag18 113.9(2) . .
Ag17 S12 Ag18 83.78(4) . .
Ag31 S12 Ag18 125.03(7) . .
C69 S13 Ag16 120.5(3) . .
C69 S13 Ag15 123.0(2) . .
Ag16 S13 Ag15 100.31(7) . .
C69 S13 Ag14 131.2(3) . .
Ag16 S13 Ag14 89.38(4) . .
Ag15 S13 Ag14 82.32(5) . .
C65 S14 Ag8 118.8(2) . 2_566
C65 S14 Ag18 117.3(3) . .
Ag8 S14 Ag18 80.99(6) 2_566 .
C65 S14 Ag7 133.0(2) . 2_566
Ag8 S14 Ag7 106.33(7) 2_566 2_566
Ag18 S14 Ag7 80.24(6) . 2_566
C57 S15 Ag12 115.5(2) . .
C57 S15 Ag22 123.9(3) . .
Ag12 S15 Ag22 97.15(6) . .
C57 S15 Ag30 133.8(2) . .
Ag12 S15 Ag30 86.20(5) . .
Ag22 S15 Ag30 89.89(7) . .
C37 S16 Ag29 107.1(3) . .
C37 S16 Ag26 107.2(3) . .
Ag29 S16 Ag26 106.47(5) . .
C37 S16 Ag14 113.0(2) . 2_566
Ag29 S16 Ag14 93.12(6) . 2_566
Ag26 S16 Ag14 127.19(7) . 2_566
C85 S17 Ag10 108.8(2) . .
C85 S17 Ag8 106.4(2) . .
Ag10 S17 Ag8 105.38(5) . .
C85 S17 Ag31 113.1(2) . 2_566
Ag10 S17 Ag31 130.29(8) . 2_566
Ag8 S17 Ag31 87.63(6) . 2_566
C49 S18 Ag20 122.2(2) . .
C49 S18 Ag19 124.4(3) . .
Ag20 S18 Ag19 98.52(5) . .
C49 S18 Ag31 126.1(3) . .
Ag20 S18 Ag31 86.78(5) . .
Ag19 S18 Ag31 88.77(5) . .
C33 S19 Ag28 108.6(3) . .
C33 S19 Ag7 107.7(2) . .
Ag28 S19 Ag7 109.25(7) . .
C33 S19 Ag30 116.80(19) . .
Ag28 S19 Ag30 91.48(6) . .
Ag7 S19 Ag30 121.11(7) . .
C77 S20 Ag29 121.8(3) . 2_566
C77 S20 Ag10 128.7(3) . .
Ag29 S20 Ag10 106.59(7) 2_566 .
C77 S20 Ag11 118.31(19) . .
Ag29 S20 Ag11 79.49(4) 2_566 .
Ag10 S20 Ag11 84.56(5) . .
C29 S21 Ag28 122.5(3) . .
C29 S21 Ag26 126.9(3) . .
Ag28 S21 Ag26 105.73(6) . .
C29 S21 Ag24 123.4(2) . .
Ag28 S21 Ag24 78.92(6) . .
Ag26 S21 Ag24 84.17(6) . .
C45 S22 Ag21 114.4(3) . .
C45 S22 Ag24 112.8(3) . .
Ag21 S22 Ag24 87.34(7) . .
C45 S22 Ag30 113.0(3) . .
Ag21 S22 Ag30 99.65(6) . .
Ag24 S22 Ag30 125.26(6) . .
C41 S23 Ag20 111.6(2) . .
C41 S23 Ag23 114.9(2) . .
Ag20 S23 Ag23 93.56(6) . .
C41 S23 Ag24 118.7(3) . .
Ag20 S23 Ag24 113.98(7) . .
Ag23 S23 Ag24 100.87(5) . .

loop_
_geom_bond_atom_site_label_1
_geom_bond_atom_site_label_2
_geom_bond_distance
_geom_bond_site_symmetry_2
Ag1 S1 2.4367(6) .
Ag1 S3 2.5650(17) 2_566
Ag1 S6 2.6096(15) .
Ag1 Ag6 2.8769(5) .
Ag1 Ag5 2.9432(8) .
Ag1 Ag13 2.9569(8) .
Ag1 Ag2 3.0007(6) .
Ag1 Ag25 3.0013(8) 2_566
Ag1 Ag9 3.2387(8) .
Ag1 Ag3 3.3432(7) 2_566
Ag1 Ag4 3.3538(8) .
Ag2 S6 2.5497(19) .
Ag2 S8 2.5554(18) .
Ag2 S7 2.5653(18) .
Ag2 Ag3 3.0147(8) .
Ag2 Ag4 3.0225(8) 2_566
Ag2 Ag21 3.0998(7) .
Ag2 Ag13 3.1714(8) .
Ag2 Ag17 3.2578(8) .
Ag3 S1 2.3844(5) .
Ag3 S2 2.5922(18) .
Ag3 S7 2.6373(15) .
Ag3 Ag25 2.9171(8) .
Ag3 Ag21 2.9184(6) .
Ag3 Ag6 2.9402(8) 2_566
Ag3 Ag5 3.0173(8) .
Ag3 Ag23 3.2735(8) .
Ag3 Ag1 3.3432(7) 2_566
Ag3 Ag4 3.3590(6) .
Ag4 S1 2.4250(5) .
Ag4 S4 2.583(2) .
Ag4 S8 2.6440(19) 2_566
Ag4 Ag25 2.9182(7) .
Ag4 Ag5 2.9599(7) .
Ag4 Ag17 2.9776(6) 2_566
Ag4 Ag6 3.0174(8) .
Ag4 Ag2 3.0224(8) 2_566
Ag4 Ag27 3.2438(8) .
Ag5 S6 2.5633(17) .
Ag5 S2 2.5964(18) .
Ag5 S4 2.6160(13) .
Ag5 Ag27 3.1605(8) .
Ag5 Ag9 3.2342(7) .
Ag5 Ag30 3.3376(7) .
Ag5 Ag7 3.3683(8) .
Ag6 S7 2.5775(18) 2_566
Ag6 S3 2.6152(19) 2_566
Ag6 S4 2.6630(19) .
Ag6 Ag3 2.9401(8) 2_566
Ag6 Ag9 3.1304(8) .
Ag6 Ag23 3.2112(8) 2_566
Ag6 Ag10 3.3114(8) .
Ag7 S19 2.4095(13) .
Ag7 S14 2.4823(14) 2_566
Ag7 S4 2.8278(19) .
Ag7 Ag9 3.1658(8) .
Ag7 Ag18 3.1985(7) 2_566
Ag8 S14 2.3973(18) 2_566
Ag8 S17 2.4392(17) .
Ag8 S4 2.9175(16) .
Ag8 Ag9 3.0871(6) .
Ag8 Ag18 3.1688(8) 2_566
Ag9 S11 2.373(2) .
Ag9 S4 2.3733(19) .
Ag10 S17 2.3746(17) .
Ag10 S20 2.3908(18) .
Ag10 S3 2.8401(16) 2_566
Ag10 Ag23 3.0834(9) 2_566
Ag10 Ag11 3.3020(6) .
Ag11 S20 2.5152(14) .
Ag11 S11 2.5636(19) .
Ag11 S9 2.5824(15) .
Ag11 S3 2.898(2) 2_566
Ag11 Ag29 3.1122(8) 2_566
Ag11 Ag13 3.3521(7) .
Ag12 S15 2.3662(14) .
Ag12 S11 2.3805(14) .
Ag12 Ag13 3.0197(9) .
Ag13 S9 2.3760(19) .
Ag13 S6 2.3763(19) .
Ag13 Ag22 3.1721(6) .
Ag14 S9 2.495(2) .
Ag14 S13 2.581(3) .
Ag14 S16 2.6450(14) 2_566
Ag14 S8 2.8204(19) .
Ag14 Ag15 3.2983(6) .
Ag15 S10 2.4002(17) .
Ag15 S13 2.4274(18) .
Ag15 S8 2.7568(15) .
Ag15 Ag17 3.1919(8) .
Ag16 S13 2.3443(19) .
Ag16 S5 2.3896(19) 2_566
Ag16 Ag17 3.0594(8) .
Ag17 S8 2.3698(17) .
Ag17 S12 2.3857(18) .
Ag17 Ag4 2.9776(6) 2_566
Ag17 Ag18 3.3598(8) .
Ag18 S14 2.481(2) .
Ag18 S5 2.4989(18) 2_566
Ag18 S12 2.6384(16) .
Ag18 S4 2.8606(18) 2_566
Ag18 Ag8 3.1688(8) 2_566
Ag18 Ag7 3.1985(7) 2_566
Ag19 S10 2.383(2) .
Ag19 S18 2.4179(18) .
Ag19 S7 2.8146(16) .
Ag19 Ag21 3.1118(7) .
Ag20 S18 2.3195(16) .
Ag20 S23 2.3595(17) .
Ag20 S7 2.9680(16) .
Ag20 Ag21 2.9746(7) .
Ag21 S22 2.377(2) .
Ag21 S7 2.4072(19) .
Ag22 S15 2.392(2) .
Ag22 S10 2.4054(19) .
Ag22 S6 2.7781(14) .
Ag23 S23 2.3713(15) .
Ag23 S3 2.3786(16) .
Ag23 Ag10 3.0833(9) 2_566
Ag23 Ag29 3.1099(8) .
Ag23 Ag25 3.1477(6) .
Ag23 Ag6 3.2112(8) 2_566
Ag24 S21 2.4988(17) .
Ag24 S23 2.5378(18) .
Ag24 S22 2.564(2) .
Ag24 S2 2.8708(13) .
Ag24 Ag28 3.0942(7) .
Ag24 Ag26 3.3058(6) .
Ag25 S2 2.6020(18) .
Ag25 S8 2.6071(13) 2_566
Ag25 S3 2.626(2) .
Ag25 Ag1 3.0014(8) 2_566
Ag25 Ag27 3.2203(9) .
Ag25 Ag26 3.3095(8) .
Ag26 S16 2.4071(18) .
Ag26 S21 2.4333(19) .
Ag26 S2 2.8459(18) .
Ag26 Ag27 3.1115(7) .
Ag27 S2 2.377(3) .
Ag27 S5 2.378(3) .
Ag27 Ag28 3.1638(7) .
Ag28 S21 2.367(2) .
Ag28 S19 2.404(2) .
Ag29 S20 2.3483(17) 2_566
Ag29 S16 2.4063(17) .
Ag29 S3 2.9382(19) .
Ag29 Ag11 3.1122(8) 2_566
Ag30 S19 2.5252(17) .
Ag30 S22 2.5810(19) .
Ag30 S15 2.614(2) .
Ag30 S6 2.9133(18) .
Ag31 S12 2.5583(18) .
Ag31 S17 2.5825(19) 2_566
Ag31 S18 2.6010(18) .
Ag31 S7 2.8761(18) .
B1 C14 1.640(9) .
B1 C19 1.659(8) .
B1 C7 1.670(11) .
B1 C1 1.708(11) .
C1 C6 1.377(10) .
C1 C2 1.397(10) .
C2 C3 1.392(9) .
C2 H2 0.9300 .
C3 C4 1.399(13) .
C3 H3 0.9300 .
C4 C5 1.392(14) .
C4 H4 0.9300 .
C5 C6 1.391(9) .
C5 H5 0.9300 .
C6 H6 0.9300 .
C7 C12 1.379(9) .
C7 C8 1.401(9) .
C8 C9 1.378(13) .
C8 H8 0.9300 .
C9 C10 1.383(13) .
C9 H9 0.9300 .
C10 C11 1.397(13) .
C10 H10 0.9300 .
C11 C12 1.415(11) .
C11 H11 0.9300 .
C12 H12 0.9300 .
C13 C14 1.391(10) .
C13 C18 1.398(9) .
C13 H13 0.9300 .
C14 C15 1.423(11) .
C15 C16 1.369(11) .
C15 H15 0.9300 .
C16 C17 1.393(11) .
C16 H16 0.9300 .
C17 C18 1.378(12) .
C17 H17 0.9300 .
C18 H18 0.9300 .
C19 C24 1.397(11) .
C19 C20 1.400(10) .
C20 C21 1.381(9) .
C20 H20 0.9300 .
C21 C22 1.391(11) .
C21 H21 0.9300 .
C22 C23 1.390(11) .
C22 H22 0.9300 .
C23 C24 1.390(8) .
C23 H23 0.9300 .
C24 H24 0.9300 .
C25 C26 1.481(7) .
C25 C27 1.487(8) .
C25 C28 1.507(7) .
C25 S5 1.881(7) .
C26 H26A 0.9600 .
C26 H26B 0.9600 .
C26 H26C 0.9600 .
C27 H27A 0.9600 .
C27 H27B 0.9600 .
C27 H27C 0.9600 .
C28 H28A 0.9600 .
C28 H28B 0.9600 .
C28 H28C 0.9600 .
C29 C30 1.501(12) .
C29 C32 1.520(7) .
C29 C31 1.603(11) .
C29 S21 1.706(7) .
C30 H30A 0.9600 .
C30 H30B 0.9600 .
C30 H30C 0.9600 .
C31 H31B 0.9600 .
C31 H31C 0.9600 .
C31 H31A 0.9600 .
C32 H32A 0.9600 .
C32 H32B 0.9600 .
C32 H32C 0.9600 .
C33 C35 1.464(9) .
C33 C36 1.501(12) .
C33 C34 1.542(10) .
C33 S19 1.784(8) .
C34 H34A 0.9600 .
C34 H34B 0.9600 .
C34 H34C 0.9600 .
C35 H35A 0.9600 .
C35 H35B 0.9600 .
C35 H35C 0.9600 .
C36 H36A 0.9600 .
C36 H36B 0.9600 .
C36 H36C 0.9600 .
C37 C40 1.512(10) .
C37 C39 1.517(11) .
C37 C38 1.624(12) .
C37 S16 1.866(8) .
C38 H38D 0.9600 .
C38 H38E 0.9600 .
C38 H38F 0.9600 .
C39 H39A 0.9600 .
C39 H39B 0.9600 .
C39 H39C 0.9600 .
C40 H40A 0.9600 .
C40 H40B 0.9600 .
C40 H40C 0.9600 .
C41 C43 1.483(10) .
C41 C42 1.523(11) .
C41 C44 1.551(12) .
C41 S23 1.897(8) .
C42 H42A 0.9600 .
C42 H42B 0.9600 .
C42 H42C 0.9600 .
C43 H43A 0.9600 .
C43 H43B 0.9600 .
C43 H43C 0.9600 .
C44 H44A 0.9600 .
C44 H44B 0.9600 .
C44 H44C 0.9600 .
C45 C47 1.464(9) .
C45 C48 1.486(11) .
C45 C46 1.527(12) .
C45 S22 1.783(6) .
C46 H46A 0.9600 .
C46 H46B 0.9600 .
C46 H46C 0.9600 .
C47 H47A 0.9600 .
C47 H47B 0.9600 .
C47 H47C 0.9600 .
C48 H48A 0.9600 .
C48 H48B 0.9600 .
C48 H48C 0.9600 .
C49 C52 1.518(9) .
C49 C51 1.531(11) .
C49 C50 1.534(10) .
C49 S18 1.866(5) .
C50 H50A 0.9600 .
C50 H50B 0.9600 .
C50 H50C 0.9600 .
C51 H51A 0.9600 .
C51 H51B 0.9600 .
C51 H51C 0.9600 .
C52 H52A 0.9600 .
C52 H52B 0.9600 .
C52 H52C 0.9600 .
C53 C56 1.505(10) .
C53 C54 1.538(9) .
C53 C55 1.552(12) .
C53 S10 1.881(6) .
C54 H54A 0.9600 .
C54 H54B 0.9600 .
C54 H54C 0.9600 .
C55 H55A 0.9600 .
C55 H55B 0.9600 .
C55 H55C 0.9600 .
C56 H56A 0.9600 .
C56 H56B 0.9600 .
C56 H56C 0.9600 .
C57 C60 1.504(12) .
C57 C59 1.525(9) .
C57 C58 1.546(11) .
C57 S15 1.852(8) .
C58 H58A 0.9600 .
C58 H58B 0.9600 .
C58 H58C 0.9600 .
C59 H59A 0.9600 .
C59 H59B 0.9600 .
C59 H59C 0.9600 .
C60 H60A 0.9600 .
C60 H60B 0.9600 .
C60 H60C 0.9600 .
C61 C64 1.494(12) .
C61 C63 1.523(10) .
C61 C62 1.555(9) .
C61 S12 1.718(6) .
C62 H62A 0.9600 .
C62 H62B 0.9600 .
C62 H62C 0.9600 .
C63 H63A 0.9600 .
C63 H63B 0.9600 .
C63 H63C 0.9600 .
C64 H64A 0.9600 .
C64 H64B 0.9600 .
C64 H64C 0.9600 .
C65 C66 1.525(9) .
C65 C68 1.544(10) .
C65 C67 1.554(11) .
C65 S14 1.745(8) .
C66 H66A 0.9600 .
C66 H66B 0.9600 .
C66 H66C 0.9600 .
C67 H67A 0.9600 .
C67 H67B 0.9600 .
C67 H67C 0.9600 .
C68 H68A 0.9600 .
C68 H68B 0.9600 .
C68 H68C 0.9600 .
C69 C72 1.492(11) .
C69 C70 1.552(10) .
C69 C71 1.588(11) .
C69 S13 1.856(7) .
C70 H70A 0.9600 .
C70 H70B 0.9600 .
C70 H70C 0.9600 .
C71 H71A 0.9600 .
C71 H71B 0.9600 .
C71 H71C 0.9600 .
C72 H72A 0.9600 .
C72 H72B 0.9600 .
C72 H72C 0.9600 .
C73 C74 1.444(11) .
C73 C75 1.471(10) .
C73 C76 1.498(9) .
C73 S9 1.847(7) .
C74 H74A 0.9600 .
C74 H74B 0.9600 .
C74 H74C 0.9600 .
C75 H75A 0.9600 .
C75 H75B 0.9600 .
C75 H75C 0.9600 .
C76 H76A 0.9600 .
C76 H76B 0.9600 .
C76 H76C 0.9600 .
C77 C79 1.503(13) .
C77 C80 1.505(11) .
C77 C78 1.628(12) .
C77 S20 1.852(9) .
C78 H78A 0.9600 .
C78 H78B 0.9600 .
C78 H78C 0.9600 .
C79 H79A 0.9600 .
C79 H79B 0.9600 .
C79 H79C 0.9600 .
C80 H80A 0.9600 .
C80 H80B 0.9600 .
C80 H80C 0.9600 .
C81 C84 1.521(9) .
C81 C83 1.532(8) .
C81 C82 1.599(12) .
C81 S11 1.859(8) .
C82 H82A 0.9600 .
C82 H82B 0.9600 .
C82 H82C 0.9600 .
C83 H83A 0.9600 .
C83 H83B 0.9600 .
C83 H83C 0.9600 .
C84 H84A 0.9600 .
C84 H84B 0.9600 .
C84 H84C 0.9600 .
C85 C87 1.458(10) .
C85 C88 1.517(10) .
C85 C86 1.531(9) .
C85 S17 1.871(7) .
C86 H86A 0.9600 .
C86 H86B 0.9600 .
C86 H86C 0.9600 .
C87 H87A 0.9600 .
C87 H87B 0.9600 .
C87 H87C 0.9600 .
C88 H88A 0.9600 .
C88 H88B 0.9600 .
C88 H88C 0.9600 .
S1 Ag3 2.3844(5) 2_566
S1 Ag4 2.4249(5) 2_566
S1 Ag1 2.4368(6) 2_566
S3 Ag1 2.5650(17) 2_566
S3 Ag6 2.6153(19) 2_566
S3 Ag10 2.8401(16) 2_566
S3 Ag11 2.898(2) 2_566
S4 Ag18 2.8606(18) 2_566
S5 Ag16 2.3896(19) 2_566
S5 Ag18 2.4989(18) 2_566
S7 Ag6 2.5775(18) 2_566
S8 Ag25 2.6072(13) 2_566
S8 Ag4 2.6440(19) 2_566
S14 Ag8 2.3973(18) 2_566
S14 Ag7 2.4822(14) 2_566
S16 Ag14 2.6449(14) 2_566
S17 Ag31 2.5824(19) 2_566
S20 Ag29 2.3483(17) 2_566

loop_
_geom_torsion_atom_site_label_1
_geom_torsion_atom_site_label_2
_geom_torsion_atom_site_label_3
_geom_torsion_atom_site_label_4
_geom_torsion
_geom_torsion_site_symmetry_4
C14 B1 C1 C6 43.3(7) .
C19 B1 C1 C6 -77.4(6) .
C7 B1 C1 C6 160.9(4) .
C14 B1 C1 C2 -136.6(5) .
C19 B1 C1 C2 102.7(6) .
C7 B1 C1 C2 -19.0(6) .
C6 C1 C2 C3 1.1(7) .
B1 C1 C2 C3 -179.0(5) .
C1 C2 C3 C4 -0.3(8) .
C2 C3 C4 C5 -0.8(10) .
C3 C4 C5 C6 1.1(9) .
C2 C1 C6 C5 -0.8(7) .
B1 C1 C6 C5 179.3(4) .
C4 C5 C6 C1 -0.3(7) .
C14 B1 C7 C12 12.4(8) .
C19 B1 C7 C12 133.5(6) .
C1 B1 C7 C12 -106.6(6) .
C14 B1 C7 C8 -168.2(5) .
C19 B1 C7 C8 -47.2(8) .
C1 B1 C7 C8 72.7(6) .
C12 C7 C8 C9 -1.5(10) .
B1 C7 C8 C9 179.2(6) .
C7 C8 C9 C10 0.7(12) .
C8 C9 C10 C11 -0.8(12) .
C9 C10 C11 C12 1.5(11) .
C8 C7 C12 C11 2.2(9) .
B1 C7 C12 C11 -178.5(6) .
C10 C11 C12 C7 -2.2(10) .
C18 C13 C14 C15 0.1(11) .
C18 C13 C14 B1 174.9(7) .
C19 B1 C14 C13 157.8(6) .
C7 B1 C14 C13 -81.1(7) .
C1 B1 C14 C13 38.8(9) .
C19 B1 C14 C15 -27.5(10) .
C7 B1 C14 C15 93.6(7) .
C1 B1 C14 C15 -146.5(6) .
C13 C14 C15 C16 -0.1(12) .
B1 C14 C15 C16 -174.9(8) .
C14 C15 C16 C17 -0.4(13) .
C15 C16 C17 C18 0.8(13) .
C16 C17 C18 C13 -0.7(13) .
C14 C13 C18 C17 0.3(12) .
C14 B1 C19 C24 87.9(8) .
C7 B1 C19 C24 -30.9(9) .
C1 B1 C19 C24 -152.4(7) .
C14 B1 C19 C20 -91.9(9) .
C7 B1 C19 C20 149.3(7) .
C1 B1 C19 C20 27.8(9) .
C24 C19 C20 C21 -0.5(11) .
B1 C19 C20 C21 179.3(7) .
C19 C20 C21 C22 0.4(11) .
C20 C21 C22 C23 0.2(12) .
C21 C22 C23 C24 -0.6(12) .
C22 C23 C24 C19 0.5(12) .
C20 C19 C24 C23 0.1(12) .
B1 C19 C24 C23 -179.7(7) .
C26 C25 S5 Ag27 173.7(4) .
C27 C25 S5 Ag27 -57.9(5) .
C28 C25 S5 Ag27 58.7(4) .
C26 C25 S5 Ag16 68.7(4) 2_566
C27 C25 S5 Ag16 -162.9(4) 2_566
C28 C25 S5 Ag16 -46.3(4) 2_566
C26 C25 S5 Ag18 -71.5(5) 2_566
C27 C25 S5 Ag18 56.9(5) 2_566
C28 C25 S5 Ag18 173.5(3) 2_566
C74 C73 S9 Ag13 64.5(6) .
C75 C73 S9 Ag13 -54.7(6) .
C76 C73 S9 Ag13 -175.6(4) .
C74 C73 S9 Ag14 169.0(5) .
C75 C73 S9 Ag14 49.7(6) .
C76 C73 S9 Ag14 -71.1(5) .
C74 C73 S9 Ag11 -28.9(6) .
C75 C73 S9 Ag11 -148.1(5) .
C76 C73 S9 Ag11 91.0(5) .
C56 C53 S10 Ag19 -59.6(5) .
C54 C53 S10 Ag19 55.4(6) .
C55 C53 S10 Ag19 -176.9(5) .
C56 C53 S10 Ag15 58.1(5) .
C54 C53 S10 Ag15 173.1(5) .
C55 C53 S10 Ag15 -59.2(6) .
C56 C53 S10 Ag22 -179.7(4) .
C54 C53 S10 Ag22 -64.8(6) .
C55 C53 S10 Ag22 62.9(6) .
C84 C81 S11 Ag9 -60.5(5) .
C83 C81 S11 Ag9 68.4(7) .
C82 C81 S11 Ag9 -164.8(4) .
C84 C81 S11 Ag12 42.7(6) .
C83 C81 S11 Ag12 171.6(6) .
C82 C81 S11 Ag12 -61.6(5) .
C84 C81 S11 Ag11 178.0(4) .
C83 C81 S11 Ag11 -53.1(7) .
C82 C81 S11 Ag11 73.7(4) .
C64 C61 S12 Ag17 71.2(7) .
C63 C61 S12 Ag17 -163.5(5) .
C62 C61 S12 Ag17 -43.5(5) .
C64 C61 S12 Ag31 -179.9(6) .
C63 C61 S12 Ag31 -54.5(7) .
C62 C61 S12 Ag31 65.4(6) .
C64 C61 S12 Ag18 -21.6(8) .
C63 C61 S12 Ag18 103.8(6) .
C62 C61 S12 Ag18 -136.3(4) .
C72 C69 S13 Ag16 -76.3(7) .
C70 C69 S13 Ag16 168.3(4) .
C71 C69 S13 Ag16 41.8(5) .
C72 C69 S13 Ag15 154.7(5) .
C70 C69 S13 Ag15 39.2(7) .
C71 C69 S13 Ag15 -87.3(5) .
C72 C69 S13 Ag14 43.7(8) .
C70 C69 S13 Ag14 -71.8(6) .
C71 C69 S13 Ag14 161.7(4) .
C66 C65 S14 Ag8 36.8(6) 2_566
C68 C65 S14 Ag8 148.6(4) 2_566
C67 C65 S14 Ag8 -72.2(5) 2_566
C66 C65 S14 Ag18 -58.0(6) .
C68 C65 S14 Ag18 53.9(6) .
C67 C65 S14 Ag18 -167.0(4) .
C66 C65 S14 Ag7 -160.7(4) 2_566
C68 C65 S14 Ag7 -48.9(7) 2_566
C67 C65 S14 Ag7 90.2(5) 2_566
C60 C57 S15 Ag12 62.9(6) .
C59 C57 S15 Ag12 -179.3(5) .
C58 C57 S15 Ag12 -64.8(5) .
C60 C57 S15 Ag22 -56.3(6) .
C59 C57 S15 Ag22 61.6(7) .
C58 C57 S15 Ag22 176.0(3) .
C60 C57 S15 Ag30 173.7(5) .
C59 C57 S15 Ag30 -68.4(7) .
C58 C57 S15 Ag30 46.1(5) .
C40 C37 S16 Ag29 -58.6(7) .
C39 C37 S16 Ag29 177.3(4) .
C38 C37 S16 Ag29 68.9(4) .
C40 C37 S16 Ag26 55.3(7) .
C39 C37 S16 Ag26 -68.7(5) .
C38 C37 S16 Ag26 -177.2(4) .
C40 C37 S16 Ag14 -159.7(6) 2_566
C39 C37 S16 Ag14 76.2(6) 2_566
C38 C37 S16 Ag14 -32.2(5) 2_566
C87 C85 S17 Ag10 58.0(6) .
C88 C85 S17 Ag10 -64.3(6) .
C86 C85 S17 Ag10 -179.5(4) .
C87 C85 S17 Ag8 -55.0(6) .
C88 C85 S17 Ag8 -177.3(5) .
C86 C85 S17 Ag8 67.4(5) .
C87 C85 S17 Ag31 -149.5(5) 2_566
C88 C85 S17 Ag31 88.2(6) 2_566
C86 C85 S17 Ag31 -27.1(5) 2_566
C52 C49 S18 Ag20 -146.4(5) .
C51 C49 S18 Ag20 -23.8(7) .
C50 C49 S18 Ag20 88.5(5) .
C52 C49 S18 Ag19 83.5(6) .
C51 C49 S18 Ag19 -153.8(5) .
C50 C49 S18 Ag19 -41.5(6) .
C52 C49 S18 Ag31 -34.3(7) .
C51 C49 S18 Ag31 88.4(6) .
C50 C49 S18 Ag31 -159.3(4) .
C35 C33 S19 Ag28 -69.2(7) .
C36 C33 S19 Ag28 -178.0(4) .
C34 C33 S19 Ag28 60.1(6) .
C35 C33 S19 Ag7 172.6(6) .
C36 C33 S19 Ag7 63.8(4) .
C34 C33 S19 Ag7 -58.1(7) .
C35 C33 S19 Ag30 32.4(8) .
C36 C33 S19 Ag30 -76.4(4) .
C34 C33 S19 Ag30 161.7(5) .
C79 C77 S20 Ag29 29.0(5) 2_566
C80 C77 S20 Ag29 -106.1(8) 2_566
C78 C77 S20 Ag29 138.9(5) 2_566
C79 C77 S20 Ag10 -173.2(3) .
C80 C77 S20 Ag10 51.7(9) .
C78 C77 S20 Ag10 -63.3(6) .
C79 C77 S20 Ag11 -66.2(5) .
C80 C77 S20 Ag11 158.8(7) .
C78 C77 S20 Ag11 43.7(7) .
C30 C29 S21 Ag28 -137.1(4) .
C32 C29 S21 Ag28 101.9(5) .
C31 C29 S21 Ag28 -6.0(5) .
C30 C29 S21 Ag26 14.4(5) .
C32 C29 S21 Ag26 -106.7(6) .
C31 C29 S21 Ag26 145.4(4) .
C30 C29 S21 Ag24 124.4(4) .
C32 C29 S21 Ag24 3.4(7) .
C31 C29 S21 Ag24 -104.5(4) .
C47 C45 S22 Ag21 83.4(7) .
C48 C45 S22 Ag21 -41.9(6) .
C46 C45 S22 Ag21 -156.9(5) .
C47 C45 S22 Ag24 -14.4(8) .
C48 C45 S22 Ag24 -139.6(5) .
C46 C45 S22 Ag24 105.3(5) .
C47 C45 S22 Ag30 -163.5(6) .
C48 C45 S22 Ag30 71.2(6) .
C46 C45 S22 Ag30 -43.9(7) .
C43 C41 S23 Ag20 -76.5(5) .
C42 C41 S23 Ag20 167.7(5) .
C44 C41 S23 Ag20 41.0(6) .
C43 C41 S23 Ag23 178.6(4) .
C42 C41 S23 Ag23 62.7(6) .
C44 C41 S23 Ag23 -64.0(5) .
C43 C41 S23 Ag24 59.1(5) .
C42 C41 S23 Ag24 -56.7(6) .
C44 C41 S23 Ag24 176.6(4) .

loop_
_platon_squeeze_void_nr
_platon_squeeze_void_average_x
_platon_squeeze_void_average_y
_platon_squeeze_void_average_z
_platon_squeeze_void_volume
_platon_squeeze_void_count_electrons
_platon_squeeze_void_content
1 0.000 0.000 0.000 1375 219 ' '
